data_7053149
loop_
_publ_author_name
'Konarev, Dmitri V.'
'Kuzmin, Alexey V.'
'Khasanov, Salavat S.'
'Ishikawa, Manabu'
'Otsuka, Akihiro'
'Yamochi, Hideki'
'Saito, Gunzi'
'Lyubovskaya, Rimma N.'

_publ_section_title
;
 Structure and magnetic properties of the ionic fullerene salt
 (TMP+)&#x00B7;(C60&#x02D9;&#x2212;)&#x00B7;C6H5CN containing layers of
 monomeric C60&#x02D9;&#x2212; radical anions
;
_journal_issue 8
_journal_name_full 'New Journal of Chemistry'
_journal_page_first 2521
_journal_paper_doi 10.1039/c3nj00189j
_journal_volume 37
_journal_year 2013
_chemical_formula_moiety 'C60, C7H17N2, C7H5N'
_chemical_formula_sum 'C74 H22 N3'
_chemical_formula_weight 952.95
_chemical_name_systematic
;
?
;
_space_group_IT_number 14
_symmetry_cell_setting monoclinic
_symmetry_space_group_name_Hall '-P 2ybc'
_symmetry_space_group_name_H-M 'P 1 21/c 1'
_atom_sites_solution_hydrogens geom
_atom_sites_solution_primary direct
_atom_sites_solution_secondary difmap
_audit_creation_method
;
CrysAlisPro, Oxford Diffraction Ltd.,
Version 1.171.36.20 (release 27-06-2012 CrysAlis171 .NET)
(compiled Jul 11 2012,15:38:31)
;
_cell_angle_alpha 90.00
_cell_angle_beta 105.634(4)
_cell_angle_gamma 90.00
_cell_formula_units_Z 12
_cell_length_a 22.8309(9)
_cell_length_b 19.3871(7)
_cell_length_c 28.4509(9)
_cell_measurement_reflns_used 52114
_cell_measurement_temperature 90(2)
_cell_measurement_theta_max 27.1
_cell_measurement_theta_min 2.8
_cell_volume 12127.2(8)
_computing_data_collection
;
CrysAlisPro, Agilent Technologies,
Version 1.171.36.20 (release 27-06-2012 CrysAlis171 .NET)
(compiled Jul 11 2012,15:38:31)
;
_computing_structure_refinement 'SHELXL-97 (Sheldrick, 1997)'
_computing_structure_solution 'SHELXS-97 (Sheldrick, 1990)'
_diffrn_ambient_temperature 90(2)
_diffrn_detector_area_resol_mean 10.4752
_diffrn_measured_fraction_theta_full 0.998
_diffrn_measured_fraction_theta_max 0.992
_diffrn_measurement_device_type 'Xcalibur, Ruby, Gemini'
_diffrn_measurement_method '\w scans'
_diffrn_radiation_monochromator graphite
_diffrn_radiation_source 'Enhance (Mo) X-ray Source'
_diffrn_radiation_type 'Mo K\a'
_diffrn_radiation_wavelength 0.7107
_diffrn_reflns_av_R_equivalents 0.0385
_diffrn_reflns_av_sigmaI/netI 0.0323
_diffrn_reflns_limit_h_max 29
_diffrn_reflns_limit_h_min -29
_diffrn_reflns_limit_k_max 22
_diffrn_reflns_limit_k_min -24
_diffrn_reflns_limit_l_max 35
_diffrn_reflns_limit_l_min -36
_diffrn_reflns_number 103825
_diffrn_reflns_theta_full 26.00
_diffrn_reflns_theta_max 27.10
_diffrn_reflns_theta_min 2.80
_exptl_absorpt_coefficient_mu 0.091
_exptl_absorpt_correction_T_max 0.9713
_exptl_absorpt_correction_T_min 0.9523
_exptl_absorpt_correction_type multi-scan
_exptl_absorpt_process_details
;
CrysAlisPro, Oxford Diffraction Ltd.,
Version 1.171.33.55 (release 05-01-2010 CrysAlis171 .NET)
(compiled Jan 5 2010,16:28:46)
Empirical absorption correction using spherical harmonics,
implemented in SCALE3 ABSPACK scaling algorithm.
;
_exptl_crystal_colour black
_exptl_crystal_density_diffrn 1.566
_exptl_crystal_density_method 'not measured'
_exptl_crystal_description block
_exptl_crystal_F_000 5844
_exptl_crystal_size_max 0.54
_exptl_crystal_size_mid 0.42
_exptl_crystal_size_min 0.32
_refine_diff_density_max 0.713
_refine_diff_density_min -0.313
_refine_diff_density_rms 0.061
_refine_ls_extinction_method none
_refine_ls_goodness_of_fit_ref 1.072
_refine_ls_hydrogen_treatment constr
_refine_ls_matrix_type full
_refine_ls_number_parameters 3164
_refine_ls_number_reflns 26531
_refine_ls_number_restraints 8974
_refine_ls_restrained_S_all 0.994
_refine_ls_R_factor_all 0.0841
_refine_ls_R_factor_gt 0.0587
_refine_ls_shift/su_max 0.001
_refine_ls_shift/su_mean 0.000
_refine_ls_structure_factor_coef Fsqd
_refine_ls_weighting_details 'calc w=1/[\s^2^(Fo^2^)+(0.1053P)^2^+2.9498P] where P=(Fo^2^+2Fc^2^)/3'
_refine_ls_weighting_scheme calc
_refine_ls_wR_factor_gt 0.1626
_refine_ls_wR_factor_ref 0.1767
_reflns_number_gt 18659
_reflns_number_total 26531
_reflns_threshold_expression >2\s(I)
_cod_data_source_file c3nj00189j.txt
_cod_data_source_block C60_TMP_C6H5CN_90K
_cod_database_code 7053149

loop_
_symmetry_equiv_pos_as_xyz
'x, y, z'
'-x, y+1/2, -z+1/2'
'-x, -y, -z'
'x, -y-1/2, z-1/2'

loop_
_atom_site_label
_atom_site_type_symbol
_atom_site_fract_x
_atom_site_fract_y
_atom_site_fract_z
_atom_site_U_iso_or_equiv
_atom_site_adp_type
_atom_site_occupancy
_atom_site_symmetry_multiplicity
_atom_site_calc_flag
_atom_site_refinement_flags
_atom_site_disorder_assembly
_atom_site_disorder_group
N6 N 0.24340(6) 0.49145(7) 0.73156(5) 0.0166(3) Uani 1 1 d . . .
N7 N 0.20994(6) 0.36924(7) 0.66948(5) 0.0148(3) Uani 1 1 d . . .
C128 C 0.28163(7) 0.46737(8) 0.70101(6) 0.0179(3) Uani 1 1 d . . .
H00A H 0.3133 0.4359 0.7202 0.022 Uiso 1 1 calc R . .
H00B H 0.3023 0.5073 0.6908 0.022 Uiso 1 1 calc R . .
C129 C 0.24419(7) 0.43011(8) 0.65631(6) 0.0178(3) Uani 1 1 d . . .
H00C H 0.2713 0.4136 0.6368 0.021 Uiso 1 1 calc R . .
H00D H 0.2147 0.4628 0.6359 0.021 Uiso 1 1 calc R . .
C130 C 0.17418(7) 0.39413(8) 0.70381(6) 0.0168(3) Uani 1 1 d . . .
H00E H 0.1552 0.3541 0.7155 0.020 Uiso 1 1 calc R . .
H00F H 0.1412 0.4251 0.6859 0.020 Uiso 1 1 calc R . .
C131 C 0.21374(8) 0.43231(8) 0.74732(6) 0.0180(3) Uani 1 1 d . . .
H00G H 0.1884 0.4484 0.7684 0.022 Uiso 1 1 calc R . .
H00H H 0.2450 0.4006 0.7667 0.022 Uiso 1 1 calc R . .
C132 C 0.28192(8) 0.52636(9) 0.77470(6) 0.0243(4) Uani 1 1 d . . .
H00I H 0.3019 0.5661 0.7643 0.036 Uiso 1 1 calc R . .
H00J H 0.3128 0.4942 0.7930 0.036 Uiso 1 1 calc R . .
H00K H 0.2568 0.5421 0.7956 0.036 Uiso 1 1 calc R . .
C008 C 0.25216(7) 0.31143(8) 0.69094(6) 0.0213(4) Uani 1 1 d . . .
H00L H 0.2815 0.3273 0.7208 0.032 Uiso 1 1 calc R . .
H00M H 0.2739 0.2964 0.6674 0.032 Uiso 1 1 calc R . .
H00N H 0.2287 0.2728 0.6987 0.032 Uiso 1 1 calc R . .
C133 C 0.16591(8) 0.34322(9) 0.62401(6) 0.0228(4) Uani 1 1 d . . .
H00O H 0.1377 0.3803 0.6093 0.034 Uiso 1 1 calc R . .
H00P H 0.1430 0.3043 0.6321 0.034 Uiso 1 1 calc R . .
H00Q H 0.1882 0.3280 0.6008 0.034 Uiso 1 1 calc R . .
N9 N 0.42478(6) 0.51053(7) 0.93892(5) 0.0180(3) Uani 1 1 d . . .
N8 N 0.45650(6) 0.63697(7) 0.99632(5) 0.0153(3) Uani 1 1 d . . .
C137 C 0.42491(7) 0.57643(8) 1.01257(6) 0.0188(3) Uani 1 1 d . . .
H01A H 0.3983 0.5935 1.0323 0.023 Uiso 1 1 calc R . .
H01B H 0.4558 0.5457 1.0335 0.023 Uiso 1 1 calc R . .
C136 C 0.38708(7) 0.53574(8) 0.96958(6) 0.0189(3) Uani 1 1 d . . .
H01C H 0.3679 0.4961 0.9816 0.023 Uiso 1 1 calc R . .
H01D H 0.3543 0.5655 0.9499 0.023 Uiso 1 1 calc R . .
C134 C 0.49227(7) 0.61019(8) 0.96237(6) 0.0182(3) Uani 1 1 d . . .
H01E H 0.5102 0.6496 0.9491 0.022 Uiso 1 1 calc R . .
H01F H 0.5260 0.5808 0.9811 0.022 Uiso 1 1 calc R . .
C135 C 0.45297(8) 0.56886(8) 0.92063(6) 0.0201(3) Uani 1 1 d . . .
H01G H 0.4209 0.5989 0.9004 0.024 Uiso 1 1 calc R . .
H01H H 0.4781 0.5516 0.8997 0.024 Uiso 1 1 calc R . .
C016 C 0.41211(8) 0.69170(8) 0.97270(7) 0.0234(4) Uani 1 1 d . . .
H01I H 0.3825 0.6724 0.9442 0.035 Uiso 1 1 calc R . .
H01J H 0.4339 0.7299 0.9624 0.035 Uiso 1 1 calc R . .
H01K H 0.3908 0.7087 0.9961 0.035 Uiso 1 1 calc R . .
C138 C 0.50088(8) 0.66818(9) 1.03972(6) 0.0245(4) Uani 1 1 d . . .
H01L H 0.5306 0.6332 1.0557 0.037 Uiso 1 1 calc R . .
H01M H 0.4791 0.6850 1.0628 0.037 Uiso 1 1 calc R . .
H01N H 0.5220 0.7067 1.0291 0.037 Uiso 1 1 calc R . .
C139 C 0.38622(8) 0.47229(9) 0.89764(6) 0.0264(4) Uani 1 1 d . . .
H01O H 0.3674 0.4332 0.9099 0.040 Uiso 1 1 calc R . .
H01P H 0.4111 0.4552 0.8769 0.040 Uiso 1 1 calc R . .
H01Q H 0.3544 0.5028 0.8786 0.040 Uiso 1 1 calc R . .
N5 N 0.09402(6) 0.51597(7) 0.60346(5) 0.0176(3) Uani 1 1 d . . .
N4 N 0.12829(6) 0.63668(7) 0.66713(5) 0.0156(3) Uani 1 1 d . . .
C122 C 0.16420(7) 0.61225(8) 0.63269(6) 0.0181(3) Uani 1 1 d . . .
H02A H 0.1836 0.6524 0.6216 0.022 Uiso 1 1 calc R . .
H02B H 0.1968 0.5807 0.6504 0.022 Uiso 1 1 calc R . .
C125 C 0.09400(7) 0.57554(8) 0.67976(6) 0.0168(3) Uani 1 1 d . . .
H02C H 0.1234 0.5424 0.6997 0.020 Uiso 1 1 calc R . .
H02D H 0.0670 0.5916 0.6996 0.020 Uiso 1 1 calc R . .
C124 C 0.05619(7) 0.53943(8) 0.63454(6) 0.0178(3) Uani 1 1 d . . .
H02E H 0.0353 0.4993 0.6443 0.021 Uiso 1 1 calc R . .
H02F H 0.0247 0.5715 0.6158 0.021 Uiso 1 1 calc R . .
C123 C 0.12467(8) 0.57535(9) 0.58885(6) 0.0196(3) Uani 1 1 d . . .
H02G H 0.0938 0.6078 0.5697 0.023 Uiso 1 1 calc R . .
H02H H 0.1501 0.5595 0.5677 0.023 Uiso 1 1 calc R . .
C126 C 0.17258(8) 0.66236(9) 0.71284(6) 0.0230(4) Uani 1 1 d . . .
H02I H 0.2008 0.6252 0.7273 0.034 Uiso 1 1 calc R . .
H02J H 0.1504 0.6772 0.7361 0.034 Uiso 1 1 calc R . .
H02K H 0.1955 0.7014 0.7049 0.034 Uiso 1 1 calc R . .
C127 C 0.05479(8) 0.48338(10) 0.55971(6) 0.0262(4) Uani 1 1 d . . .
H02L H 0.0342 0.4435 0.5693 0.039 Uiso 1 1 calc R . .
H02M H 0.0796 0.4681 0.5384 0.039 Uiso 1 1 calc R . .
H02N H 0.0244 0.5167 0.5422 0.039 Uiso 1 1 calc R . .
C027 C 0.08602(8) 0.69458(8) 0.64594(7) 0.0238(4) Uani 1 1 d . . .
H02O H 0.0566 0.6789 0.6160 0.036 Uiso 1 1 calc R . .
H02P H 0.1094 0.7334 0.6384 0.036 Uiso 1 1 calc R . .
H02Q H 0.0643 0.7094 0.6696 0.036 Uiso 1 1 calc R . .
C101 C 0.36657(7) 0.59191(8) 0.55993(6) 0.0162(3) Uani 1 1 d . . .
C107 C 0.31965(8) 0.58076(8) 0.58440(6) 0.0209(4) Uiso 1 1 d . . .
C106 C 0.35075(8) 0.61431(8) 0.51174(6) 0.0211(4) Uani 1 1 d . . .
H030 H 0.3095 0.6242 0.4956 0.025 Uiso 1 1 calc R . .
C105 C 0.39518(8) 0.62214(9) 0.48738(6) 0.0251(4) Uani 1 1 d . . .
H031 H 0.3844 0.6373 0.4544 0.030 Uiso 1 1 calc R . .
N1 N 0.28178(7) 0.57047(9) 0.60334(6) 0.0308(4) Uani 1 1 d . . .
C102 C 0.42699(8) 0.57818(11) 0.58406(7) 0.0312(4) Uani 1 1 d . . .
H033 H 0.4379 0.5631 0.6171 0.037 Uiso 1 1 calc R . .
C104 C 0.45513(9) 0.60803(12) 0.51094(7) 0.0366(5) Uani 1 1 d . . .
H034 H 0.4856 0.6128 0.4940 0.044 Uiso 1 1 calc R . .
C103 C 0.47099(9) 0.58681(14) 0.55929(8) 0.0475(6) Uani 1 1 d . . .
H035 H 0.5124 0.5781 0.5756 0.057 Uiso 1 1 calc R . .
C108 C 0.03102(7) 0.58545(8) 0.22575(6) 0.0156(3) Uani 1 1 d . . .
C114 C -0.01636(8) 0.57446(9) 0.24980(6) 0.0204(3) Uani 1 1 d . . .
C113 C 0.01724(8) 0.61830(8) 0.18060(6) 0.0193(3) Uani 1 1 d . . .
H038 H -0.0225 0.6361 0.1668 0.023 Uiso 1 1 calc R . .
N2 N -0.05446(7) 0.56409(8) 0.26832(6) 0.0301(4) Uani 1 1 d . . .
C112 C 0.06146(8) 0.62502(9) 0.15589(6) 0.0250(4) Uani 1 1 d . . .
H040 H 0.0521 0.6473 0.1250 0.030 Uiso 1 1 calc R . .
C109 C 0.08940(8) 0.56036(10) 0.24639(7) 0.0280(4) Uani 1 1 d . . .
H041 H 0.0990 0.5387 0.2775 0.034 Uiso 1 1 calc R . .
C111 C 0.11953(8) 0.59929(10) 0.17618(7) 0.0299(4) Uani 1 1 d . . .
H042 H 0.1498 0.6037 0.1591 0.036 Uiso 1 1 calc R . .
C110 C 0.13342(8) 0.56723(11) 0.22131(8) 0.0369(5) Uani 1 1 d . . .
H043 H 0.1733 0.5499 0.2352 0.044 Uiso 1 1 calc R . .
C115 C 0.30049(7) 0.40831(8) 0.10738(6) 0.0165(3) Uani 1 1 d . . .
C121 C 0.34902(8) 0.41480(9) 0.08420(6) 0.0223(4) Uani 1 1 d . . .
N3 N 0.38808(7) 0.42240(9) 0.06608(6) 0.0329(4) Uani 1 1 d . . .
C119 C 0.26576(9) 0.37504(9) 0.17676(6) 0.0258(4) Uani 1 1 d . . .
H047 H 0.2731 0.3536 0.2078 0.031 Uiso 1 1 calc R . .
C120 C 0.31124(8) 0.37687(8) 0.15300(6) 0.0218(4) Uani 1 1 d . . .
H048 H 0.3497 0.3567 0.1678 0.026 Uiso 1 1 calc R . .
C116 C 0.24377(8) 0.43697(9) 0.08557(6) 0.0249(4) Uani 1 1 d . . .
H049 H 0.2361 0.4577 0.0542 0.030 Uiso 1 1 calc R . .
C118 C 0.20961(8) 0.40443(10) 0.15532(7) 0.0307(4) Uani 1 1 d . . .
H050 H 0.1786 0.4036 0.1719 0.037 Uiso 1 1 calc R . .
C117 C 0.19864(8) 0.43512(11) 0.10970(7) 0.0349(5) Uani 1 1 d . . .
H051 H 0.1600 0.4549 0.0950 0.042 Uiso 1 1 calc R . .
C701 C 0.2128(3) 0.0554(4) 1.0021(2) 0.0242(11) Uani 0.122(1) 1 d PDU A 1
C702 C 0.1906(4) 0.1187(3) 1.0185(3) 0.0248(13) Uani 0.122(1) 1 d PDU A 1
C703 C 0.2430(2) 0.1620(4) 1.0393(3) 0.0243(13) Uani 0.122(1) 1 d PDU A 1
C704 C 0.2974(4) 0.1252(3) 1.0366(3) 0.0250(13) Uani 0.122(1) 1 d PDU A 1
C705 C 0.2786(3) 0.0592(4) 1.0132(2) 0.0251(13) Uani 0.122(1) 1 d PDU A 1
C706 C 0.1798(2) 0.0237(4) 0.9595(3) 0.0199(13) Uani 0.122(1) 1 d PDU A 1
C707 C 0.2109(3) -0.0044(7) 0.9255(3) 0.0221(14) Uani 0.122(1) 1 d PDU A 1
C708 C 0.1742(3) 0.0057(6) 0.8758(4) 0.0215(13) Uani 0.122(1) 1 d PDU A 1
C709 C 0.1215(6) 0.0445(5) 0.8801(3) 0.0213(13) Uani 0.122(1) 1 d PDU A 1
C710 C 0.1232(4) 0.0542(3) 0.9311(2) 0.0206(13) Uani 0.122(1) 1 d PDU A 1
C711 C 0.1368(3) 0.1480(3) 0.9912(3) 0.0223(13) Uani 0.122(1) 1 d PDU A 1
C712 C 0.1026(3) 0.1154(4) 0.9462(2) 0.0200(12) Uani 0.122(1) 1 d PDU A 1
C713 C 0.0768(4) 0.1685(3) 0.9106(3) 0.0200(12) Uani 0.122(1) 1 d PDU A 1
C714 C 0.0966(4) 0.2341(4) 0.93406(19) 0.0250(13) Uani 0.122(1) 1 d PDU A 1
C715 C 0.1326(3) 0.2222(3) 0.9839(3) 0.0213(11) Uani 0.122(1) 1 d PDU A 1
C716 C 0.2391(2) 0.2328(3) 1.0321(5) 0.0246(14) Uani 0.122(1) 1 d PDU A 1
C717 C 0.1824(4) 0.2636(3) 1.0043(2) 0.0236(13) Uani 0.122(1) 1 d PDU A 1
C718 C 0.1982(4) 0.3196(5) 0.9760(2) 0.0258(14) Uani 0.122(1) 1 d PDU A 1
C719 C 0.2641(4) 0.3238(7) 0.9873(3) 0.0238(13) Uani 0.122(1) 1 d PDU A 1
C720 C 0.2898(6) 0.2702(3) 1.0224(5) 0.0232(13) Uani 0.122(1) 1 d PDU A 1
C721 C 0.3455(3) 0.1608(4) 1.0269(4) 0.0246(14) Uani 0.122(1) 1 d PDU A 1
C722 C 0.3413(4) 0.2349(5) 1.0191(5) 0.0229(13) Uani 0.122(1) 1 d PDU A 1
C723 C 0.3709(5) 0.2533(6) 0.9816(3) 0.0212(13) Uani 0.122(1) 1 d PDU A 1
C724 C 0.3915(6) 0.1887(3) 0.9657(2) 0.0216(13) Uani 0.122(1) 1 d PDU A 1
C725 C 0.3778(3) 0.1316(4) 0.9940(2) 0.0165(12) Uani 0.122(1) 1 d PDU A 1
C726 C 0.3084(3) 0.0322(4) 0.9808(3) 0.0271(14) Uani 0.122(1) 1 d PDU A 1
C727 C 0.3599(4) 0.0685(3) 0.9717(2) 0.0244(11) Uani 0.122(1) 1 d PDU A 1
C728 C 0.3542(4) 0.0599(3) 0.92002(19) 0.0262(14) Uani 0.122(1) 1 d PDU A 1
C729 C 0.3028(3) 0.0156(4) 0.8981(3) 0.0262(13) Uani 0.122(1) 1 d PDU A 1
C730 C 0.2738(3) -0.0010(5) 0.9362(2) 0.0249(13) Uani 0.122(1) 1 d PDU A 1
C731 C 0.2532(3) 0.2921(4) 0.8247(2) 0.0242(11) Uani 0.122(1) 1 d PDU A 1
C732 C 0.2758(3) 0.2290(3) 0.8084(3) 0.0248(13) Uani 0.122(1) 1 d PDU A 1
C733 C 0.2234(2) 0.1856(4) 0.7876(3) 0.0243(13) Uani 0.122(1) 1 d PDU A 1
C734 C 0.1689(4) 0.2220(3) 0.7905(3) 0.0250(13) Uani 0.122(1) 1 d PDU A 1
C735 C 0.1874(3) 0.2884(4) 0.8134(2) 0.0251(13) Uani 0.122(1) 1 d PDU A 1
C736 C 0.2861(2) 0.3239(4) 0.8673(3) 0.0199(13) Uani 0.122(1) 1 d PDU A 1
C737 C 0.2547(3) 0.3518(6) 0.9013(3) 0.0221(14) Uani 0.122(1) 1 d PDU A 1
C738 C 0.2916(3) 0.3405(7) 0.9509(4) 0.0215(13) Uani 0.122(1) 1 d PDU A 1
C739 C 0.3458(6) 0.3038(4) 0.9476(4) 0.0213(13) Uani 0.122(1) 1 d PDU A 1
C740 C 0.3421(5) 0.2930(4) 0.8964(3) 0.0206(13) Uani 0.122(1) 1 d PDU A 1
C741 C 0.3295(3) 0.1997(3) 0.8360(3) 0.0223(13) Uani 0.122(1) 1 d PDU A 1
C742 C 0.3629(3) 0.2319(4) 0.8814(2) 0.0200(12) Uani 0.122(1) 1 d PDU A 1
C743 C 0.3895(4) 0.1792(3) 0.9170(3) 0.0200(12) Uani 0.122(1) 1 d PDU A 1
C744 C 0.3691(4) 0.1138(4) 0.89335(18) 0.0250(13) Uani 0.122(1) 1 d PDU A 1
C745 C 0.3336(3) 0.1256(3) 0.8434(3) 0.0213(11) Uani 0.122(1) 1 d PDU A 1
C746 C 0.2274(3) 0.1148(3) 0.7944(4) 0.0246(14) Uani 0.122(1) 1 d PDU A 1
C747 C 0.2839(4) 0.0840(3) 0.8227(2) 0.0236(13) Uani 0.122(1) 1 d PDU A 1
C748 C 0.2675(4) 0.0285(6) 0.8510(2) 0.0258(14) Uani 0.122(1) 1 d PDU A 1
C749 C 0.2018(4) 0.0220(7) 0.8394(3) 0.0238(13) Uani 0.122(1) 1 d PDU A 1
C750 C 0.1776(6) 0.0772(4) 0.8052(5) 0.0232(13) Uani 0.122(1) 1 d PDU A 1
C751 C 0.1213(4) 0.1861(4) 0.8008(4) 0.0246(14) Uani 0.122(1) 1 d PDU A 1
C752 C 0.1255(4) 0.1120(5) 0.8079(5) 0.0229(13) Uani 0.122(1) 1 d PDU A 1
C753 C 0.0968(5) 0.0952(6) 0.8462(2) 0.0212(13) Uani 0.122(1) 1 d PDU A 1
C754 C 0.0745(6) 0.1589(3) 0.8619(2) 0.0216(13) Uani 0.122(1) 1 d PDU A 1
C755 C 0.0892(3) 0.2156(4) 0.8337(2) 0.0165(12) Uani 0.122(1) 1 d PDU A 1
C756 C 0.1574(3) 0.3159(4) 0.8455(3) 0.0271(14) Uani 0.122(1) 1 d PDU A 1
C757 C 0.1072(4) 0.2786(3) 0.8559(3) 0.0244(11) Uani 0.122(1) 1 d PDU A 1
C758 C 0.1114(4) 0.2880(3) 0.90728(19) 0.0262(14) Uani 0.122(1) 1 d PDU A 1
C759 C 0.1630(3) 0.3322(4) 0.9290(3) 0.0262(13) Uani 0.122(1) 1 d PDU A 1
C760 C 0.1919(3) 0.3479(5) 0.8906(2) 0.0249(13) Uani 0.122(1) 1 d PDU A 1
C301 C 0.18526(9) 0.35341(9) 0.91725(7) 0.0219(4) Uani 0.878(1) 1 d PDU A 2
C302 C 0.24431(10) 0.36050(10) 0.90776(8) 0.0215(4) Uani 0.878(1) 1 d PDU A 2
C303 C 0.29084(10) 0.34385(13) 0.95226(9) 0.0204(4) Uani 0.878(1) 1 d PDU A 2
C304 C 0.26077(10) 0.32703(13) 0.98935(8) 0.0223(4) Uani 0.878(1) 1 d PDU A 2
C305 C 0.19515(10) 0.33311(10) 0.96765(8) 0.0238(5) Uani 0.878(1) 1 d PDU A 2
C306 C 0.13658(9) 0.32717(10) 0.88147(7) 0.0240(4) Uani 0.878(1) 1 d PDU A 2
C307 C 0.09502(9) 0.27872(11) 0.89465(8) 0.0262(5) Uani 0.878(11) 1 d PDU A 2
C308 C 0.07714(9) 0.22800(11) 0.85599(8) 0.0254(4) Uani 0.878(1) 1 d PDU A 2
C309 C 0.10734(9) 0.24478(11) 0.81904(7) 0.0260(4) Uani 0.878(1) 1 d PDU A 2
C310 C 0.14398(10) 0.30601(11) 0.83463(8) 0.0260(5) Uani 0.878(1) 1 d PDU A 2
C311 C 0.25186(9) 0.34013(9) 0.86281(7) 0.0225(4) Uani 0.878(1) 1 d PDU A 2
C312 C 0.20050(10) 0.31201(10) 0.82532(7) 0.0252(4) Uani 0.878(1) 1 d PDU A 2
C313 C 0.22327(9) 0.25725(11) 0.79995(7) 0.0241(4) Uani 0.878(1) 1 d PDU A 2
C314 C 0.28814(9) 0.25216(10) 0.82119(7) 0.0225(4) Uani 0.878(1) 1 d PDU A 2
C315 C 0.30578(9) 0.30257(10) 0.85985(7) 0.0211(4) Uani 0.878(1) 1 d PDU A 2
C316 C 0.34277(12) 0.30767(11) 0.94951(8) 0.0193(4) Uani 0.878(1) 1 d PDU A 2
C317 C 0.35049(10) 0.28663(10) 0.90270(8) 0.0198(4) Uani 0.878(1) 1 d PDU A 2
C318 C 0.37922(8) 0.21942(10) 0.90853(7) 0.0223(4) Uani 0.878(1) 1 d PDU A 2
C319 C 0.38970(11) 0.19865(11) 0.95939(8) 0.0233(4) Uani 0.878(1) 1 d PDU A 2
C320 C 0.36662(10) 0.25326(13) 0.98475(8) 0.0198(4) Uani 0.878(1) 1 d PDU A 2
C321 C 0.28355(11) 0.27487(11) 1.02269(9) 0.0219(4) Uani 0.878(1) 1 d PDU A 2
C322 C 0.33753(10) 0.23773(11) 1.02050(9) 0.0210(4) Uani 0.878(1) 1 d PDU A 2
C323 C 0.33003(9) 0.16562(11) 1.03272(7) 0.0226(4) Uani 0.878(1) 1 d PDU A 2
C324 C 0.27107(9) 0.15922(10) 1.04214(7) 0.0217(4) Uani 0.878(1) 1 d PDU A 2
C325 C 0.24210(10) 0.22641(11) 1.03601(8) 0.0225(4) Uani 0.878(1) 1 d PDU A 2
C326 C 0.15553(9) 0.28726(10) 0.98049(7) 0.0230(4) Uani 0.878(1) 1 d PDU A 2
C327 C 0.17986(9) 0.23247(10) 1.01535(7) 0.0221(4) Uani 0.878(1) 1 d PDU A 2
C328 C 0.14285(9) 0.17149(11) 0.99987(7) 0.0228(4) Uani 0.878(1) 1 d PDU A 2
C329 C 0.09662(8) 0.18760(10) 0.95543(7) 0.0233(4) Uani 0.878(1) 1 d PDU A 2
C330 C 0.10450(9) 0.25938(11) 0.94348(8) 0.0257(4) Uani 0.878(1) 1 d PDU A 2
C331 C 0.27418(10) 0.00452(9) 0.91016(8) 0.0240(4) Uani 0.878(1) 1 d PDU A 2
C332 C 0.21477(10) -0.00247(12) 0.91957(8) 0.0227(4) Uani 0.878(1) 1 d PDU A 2
C333 C 0.16835(10) 0.01435(11) 0.87515(9) 0.0221(5) Uani 0.878(1) 1 d PDU A 2
C334 C 0.19797(10) 0.03162(12) 0.83771(8) 0.0232(5) Uani 0.878(1) 1 d PDU A 2
C335 C 0.26342(11) 0.02511(12) 0.85937(8) 0.0260(5) Uani 0.878(1) 1 d PDU A 2
C336 C 0.32277(9) 0.03098(10) 0.94590(8) 0.0252(4) Uani 0.878(1) 1 d PDU A 2
C337 C 0.36429(9) 0.07948(10) 0.93258(8) 0.0257(5) Uani 0.878(1) 1 d PDU A 2
C338 C 0.38199(9) 0.13001(10) 0.97118(7) 0.0233(4) Uani 0.878(1) 1 d PDU A 2
C339 C 0.35177(9) 0.11360(10) 1.00823(7) 0.0231(4) Uani 0.878(1) 1 d PDU A 2
C340 C 0.31460(9) 0.05221(10) 0.99264(8) 0.0247(4) Uani 0.878(1) 1 d PDU A 2
C341 C 0.20733(9) 0.01749(10) 0.96460(7) 0.0233(4) Uani 0.878(1) 1 d PDU A 2
C342 C 0.25827(9) 0.04584(10) 1.00173(7) 0.0228(4) Uani 0.878(1) 1 d PDU A 2
C343 C 0.23582(9) 0.10065(10) 1.02713(7) 0.0218(4) Uani 0.878(1) 1 d PDU A 2
C344 C 0.17090(9) 0.10640(10) 1.00581(7) 0.0218(4) Uani 0.878(1) 1 d PDU A 2
C345 C 0.15317(9) 0.05540(10) 0.96725(7) 0.0221(4) Uani 0.878(1) 1 d PDU A 2
C346 C 0.11576(11) 0.04971(11) 0.87743(8) 0.0212(4) Uani 0.878(1) 1 d PDU A 2
C347 C 0.10869(9) 0.07128(10) 0.92439(8) 0.0220(4) Uani 0.878(1) 1 d PDU A 2
C348 C 0.07974(9) 0.13905(11) 0.91830(8) 0.0239(4) Uani 0.878(1) 1 d PDU A 2
C349 C 0.06968(11) 0.15915(11) 0.86748(8) 0.0240(5) Uani 0.878(1) 1 d PDU A 2
C350 C 0.09206(11) 0.10420(13) 0.84253(8) 0.0226(5) Uani 0.878(1) 1 d PDU A 2
C351 C 0.17494(12) 0.08341(11) 0.80398(10) 0.0257(5) Uani 0.878(1) 1 d PDU A 2
C352 C 0.12097(10) 0.12095(12) 0.80655(9) 0.0243(5) Uani 0.878(1) 1 d PDU A 2
C353 C 0.12878(10) 0.19272(11) 0.79450(8) 0.0247(5) Uani 0.878(1) 1 d PDU A 2
C354 C 0.18783(10) 0.19912(11) 0.78485(7) 0.0249(4) Uani 0.878(1) 1 d PDU A 2
C355 C 0.21636(10) 0.13200(11) 0.79072(8) 0.0248(5) Uani 0.878(1) 1 d PDU A 2
C356 C 0.30273(10) 0.07165(10) 0.84674(8) 0.0257(4) Uani 0.878(1) 1 d PDU A 2
C357 C 0.27856(9) 0.12562(10) 0.81145(7) 0.0242(4) Uani 0.878(1) 1 d PDU A 2
C358 C 0.31604(10) 0.18687(11) 0.82695(8) 0.0246(4) Uani 0.878(1) 1 d PDU A 2
C359 C 0.36208(8) 0.17043(10) 0.87142(7) 0.0239(4) Uani 0.878(1) 1 d PDU A 2
C360 C 0.35406(9) 0.09871(11) 0.88329(8) 0.0250(4) Uani 0.878(1) 1 d PDU A 2
C601 C 0.0504(4) 0.1342(3) 0.63848(19) 0.0294(12) Uani 0.148(1) 1 d PDU B 1
C602 C 0.0343(3) 0.0814(3) 0.6008(2) 0.0280(12) Uani 0.148(1) 1 d PDU B 1
C603 C -0.0062(3) 0.0328(5) 0.61538(18) 0.0276(13) Uani 0.148(1) 1 d PDU B 1
C604 C -0.0143(2) 0.0561(3) 0.6619(3) 0.0287(12) Uani 0.148(1) 1 d PDU B 1
C605 C 0.0214(3) 0.1185(3) 0.6769(3) 0.0277(13) Uani 0.148(1) 1 d PDU B 1
C606 C 0.0570(4) 0.2017(3) 0.6258(2) 0.0215(13) Uani 0.148(1) 1 d PDU B 1
C607 C 0.0329(4) 0.2572(3) 0.6496(4) 0.0217(13) Uani 0.148(1) 1 d PDU B 1
C608 C 0.0068(3) 0.3081(7) 0.6122(2) 0.0210(13) Uani 0.148(1) 1 d PDU B 1
C609 C 0.0165(3) 0.2883(4) 0.5655(3) 0.0221(13) Uani 0.148(1) 1 d PDU B 1
C610 C 0.0453(4) 0.2208(3) 0.5746(2) 0.0213(13) Uani 0.148(1) 1 d PDU B 1
C611 C 0.0242(4) 0.0993(3) 0.5524(2) 0.0263(13) Uani 0.148(1) 1 d PDU B 1
C612 C 0.0312(3) 0.1707(3) 0.53905(17) 0.0280(10) Uani 0.148(1) 1 d PDU B 1
C613 C -0.0173(2) 0.1826(3) 0.4947(3) 0.0268(13) Uani 0.148(1) 1 d PDU B 1
C614 C -0.0517(2) 0.1198(3) 0.4782(3) 0.0278(13) Uani 0.148(1) 1 d PDU B 1
C615 C -0.0264(2) 0.0688(4) 0.51579(19) 0.0316(11) Uani 0.148(1) 1 d PDU B 1
C616 C -0.0543(4) 0.0044(5) 0.5808(2) 0.0282(13) Uani 0.148(1) 1 d PDU B 1
C617 C -0.0641(3) 0.0221(3) 0.5295(2) 0.0262(12) Uani 0.148(1) 1 d PDU B 1
C618 C -0.1295(2) 0.0249(3) 0.5075(3) 0.0237(13) Uani 0.148(1) 1 d PDU B 1
C619 C -0.1580(4) 0.0104(5) 0.5464(2) 0.0232(13) Uani 0.148(1) 1 d PDU B 1
C620 C -0.1125(2) -0.0055(4) 0.5918(3) 0.0246(14) Uani 0.148(1) 1 d PDU B 1
C621 C -0.0699(3) 0.0488(3) 0.6716(2) 0.0290(12) Uani 0.148(1) 1 d PDU B 1
C622 C -0.1203(2) 0.0170(5) 0.6356(2) 0.0269(15) Uani 0.148(1) 1 d PDU B 1
C623 C -0.1754(4) 0.0539(3) 0.6367(2) 0.0242(13) Uani 0.148(1) 1 d PDU B 1
C624 C -0.1592(3) 0.1073(3) 0.6740(3) 0.0256(13) Uani 0.148(1) 1 d PDU B 1
C625 C -0.0938(2) 0.1042(3) 0.6956(4) 0.0291(13) Uani 0.148(1) 1 d PDU B 1
C626 C -0.0013(3) 0.1710(3) 0.6994(2) 0.0201(13) Uani 0.148(1) 1 d PDU B 1
C627 C -0.0610(2) 0.1641(3) 0.7083(3) 0.0281(12) Uani 0.148(1) 1 d PDU B 1
C628 C -0.0920(3) 0.2304(3) 0.7015(2) 0.0227(12) Uani 0.148(1) 1 d PDU B 1
C629 C -0.0514(2) 0.2779(4) 0.6860(2) 0.0166(10) Uani 0.148(1) 1 d PDU B 1
C630 C 0.0045(3) 0.2423(3) 0.6853(3) 0.0192(13) Uani 0.148(1) 1 d PDU B 1
C631 C -0.2551(4) 0.2187(3) 0.52208(19) 0.0294(12) Uani 0.148(1) 1 d PDU B 1
C632 C -0.2385(3) 0.2717(3) 0.5596(2) 0.0280(12) Uani 0.148(1) 1 d PDU B 1
C633 C -0.1989(3) 0.3210(5) 0.54476(19) 0.0276(13) Uani 0.148(1) 1 d PDU B 1
C634 C -0.1912(2) 0.2974(3) 0.4982(3) 0.0287(12) Uani 0.148(1) 1 d PDU B 1
C635 C -0.2267(3) 0.2349(3) 0.4833(3) 0.0277(13) Uani 0.148(1) 1 d PDU B 1
C636 C -0.2605(4) 0.1510(3) 0.5351(2) 0.0215(13) Uani 0.148(1) 1 d PDU B 1
C637 C -0.2368(4) 0.0959(3) 0.5107(4) 0.0217(13) Uani 0.148(1) 1 d PDU B 1
C638 C -0.2107(3) 0.0442(6) 0.5476(2) 0.0210(13) Uani 0.148(1) 1 d PDU B 1
C639 C -0.2197(3) 0.0664(4) 0.5940(3) 0.0221(13) Uani 0.148(1) 1 d PDU B 1
C640 C -0.2507(3) 0.1327(3) 0.5863(2) 0.0213(13) Uani 0.148(1) 1 d PDU B 1
C641 C -0.2282(4) 0.2541(3) 0.6080(2) 0.0263(13) Uani 0.148(1) 1 d PDU B 1
C642 C -0.2358(3) 0.1830(3) 0.62166(18) 0.0280(10) Uani 0.148(1) 1 d PDU B 1
C643 C -0.1884(2) 0.1701(3) 0.6665(3) 0.0268(13) Uani 0.148(1) 1 d PDU B 1
C644 C -0.1537(2) 0.2335(3) 0.6804(3) 0.0278(13) Uani 0.148(1) 1 d PDU B 1
C645 C -0.1788(2) 0.2868(4) 0.64460(19) 0.0316(11) Uani 0.148(1) 1 d PDU B 1
C646 C -0.1504(4) 0.3493(5) 0.5791(2) 0.0282(13) Uani 0.148(1) 1 d PDU B 1
C647 C -0.1405(3) 0.3323(3) 0.6304(2) 0.0262(12) Uani 0.148(1) 1 d PDU B 1
C648 C -0.0751(2) 0.3276(3) 0.6516(3) 0.0237(13) Uani 0.148(1) 1 d PDU B 1
C649 C -0.0454(4) 0.3429(5) 0.6135(2) 0.0232(13) Uani 0.148(1) 1 d PDU B 1
C650 C -0.0919(2) 0.3570(5) 0.5683(3) 0.0246(14) Uani 0.148(1) 1 d PDU B 1
C651 C -0.1360(3) 0.3052(3) 0.4879(2) 0.0290(12) Uani 0.148(1) 1 d PDU B 1
C652 C -0.0845(2) 0.3340(5) 0.5245(2) 0.0269(15) Uani 0.148(1) 1 d PDU B 1
C653 C -0.0281(4) 0.3002(4) 0.5229(2) 0.0242(13) Uani 0.148(1) 1 d PDU B 1
C654 C -0.0461(3) 0.2456(3) 0.4868(3) 0.0256(13) Uani 0.148(1) 1 d PDU B 1
C655 C -0.1114(2) 0.2492(3) 0.4650(4) 0.0291(13) Uani 0.148(1) 1 d PDU B 1
C656 C -0.2042(3) 0.1827(3) 0.4604(2) 0.0201(13) Uani 0.148(1) 1 d PDU B 1
C657 C -0.1444(2) 0.1895(3) 0.4518(3) 0.0281(12) Uani 0.148(1) 1 d PDU B 1
C658 C -0.1136(3) 0.1230(2) 0.4579(2) 0.0227(12) Uani 0.148(1) 1 d PDU B 1
C659 C -0.1536(2) 0.0745(4) 0.4730(2) 0.0166(10) Uani 0.148(1) 1 d PDU B 1
C660 C -0.2085(4) 0.1114(3) 0.4750(3) 0.0192(13) Uani 0.148(1) 1 d PDU B 1
C801 C -0.03019(10) 0.04011(11) 0.53514(8) 0.0275(5) Uani 0.852(1) 1 d PDU B 2
C802 C 0.01485(11) 0.09507(12) 0.53720(9) 0.0292(5) Uani 0.852(1) 1 d PDU B 2
C803 C -0.00941(10) 0.14218(11) 0.49890(7) 0.0257(4) Uani 0.852(1) 1 d PDU B 2
C804 C -0.07053(11) 0.11910(12) 0.47167(8) 0.0283(5) Uani 0.852(1) 1 d PDU B 2
C805 C -0.08177(10) 0.05596(11) 0.49426(8) 0.0286(5) Uani 0.852(1) 1 d PDU B 2
C806 C -0.03741(10) 0.01211(11) 0.57724(8) 0.0242(5) Uani 0.852(1) 1 d PDU B 2
C807 C -0.09922(11) -0.00244(11) 0.58172(8) 0.0253(5) Uani 0.852(1) 1 d PDU B 2
C808 C -0.10033(10) 0.01297(11) 0.63094(8) 0.0261(5) Uani 0.852(1) 1 d PDU B 2
C809 C -0.04021(10) 0.03720(10) 0.65749(8) 0.0250(5) Uani 0.852(1) 1 d PDU B 2
C810 C -0.00152(10) 0.03673(12) 0.62510(8) 0.0269(5) Uani 0.852(1) 1 d PDU B 2
C811 C 0.04924(9) 0.11775(11) 0.58229(8) 0.0251(4) Uani 0.852(1) 1 d PDU B 2
C812 C 0.04076(9) 0.08738(11) 0.62734(8) 0.0243(4) Uani 0.852(1) 1 d PDU B 2
C813 C 0.04739(8) 0.14233(10) 0.66290(7) 0.0193(4) Uani 0.852(1) 1 d PDU B 2
C814 C 0.05991(10) 0.20588(12) 0.64048(8) 0.0224(4) Uani 0.852(1) 1 d PDU B 2
C815 C 0.06098(8) 0.18999(11) 0.59069(7) 0.0209(4) Uani 0.852(1) 1 d PDU B 2
C816 C 0.00103(9) 0.21244(11) 0.50616(7) 0.0233(4) Uani 0.852(1) 1 d PDU B 2
C817 C 0.03683(9) 0.23735(10) 0.55310(7) 0.0201(4) Uani 0.852(1) 1 d PDU B 2
C818 C 0.01009(10) 0.30134(11) 0.56415(8) 0.0201(4) Uani 0.852(1) 1 d PDU B 2
C819 C -0.04199(10) 0.31784(11) 0.52403(8) 0.0220(4) Uani 0.852(1) 1 d PDU B 2
C820 C -0.04821(11) 0.26298(12) 0.48781(9) 0.0276(5) Uani 0.852(1) 1 d PDU B 2
C821 C -0.11639(10) 0.16763(12) 0.45369(7) 0.0252(4) Uani 0.852(1) 1 d PDU B 2
C822 C -0.10512(11) 0.23931(12) 0.46229(9) 0.0286(5) Uani 0.852(1) 1 d PDU B 2
C823 C -0.15884(10) 0.27142(11) 0.47136(7) 0.0255(5) Uani 0.852(1) 1 d PDU B 2
C824 C -0.20452(10) 0.21622(12) 0.46853(7) 0.0270(5) Uani 0.852(1) 1 d PDU B 2
C825 C -0.17779(10) 0.15265(12) 0.45768(7) 0.0273(5) Uani 0.852(1) 1 d PDU B 2
C826 C -0.14026(10) 0.04181(12) 0.49826(8) 0.0257(5) Uani 0.852(1) 1 d PDU B 2
C827 C -0.18983(10) 0.09175(12) 0.47932(8) 0.0259(5) Uani 0.852(1) 1 d PDU B 2
C828 C -0.22922(11) 0.09151(11) 0.51208(9) 0.0217(5) Uani 0.852(1) 1 d PDU B 2
C829 C -0.20421(10) 0.04285(14) 0.55096(8) 0.0222(5) Uani 0.852(1) 1 d PDU B 2
C830 C -0.14973(11) 0.01173(12) 0.54237(8) 0.0220(5) Uani 0.852(1) 1 d PDU B 2
C831 C -0.16368(10) 0.32021(11) 0.62817(8) 0.0265(5) Uani 0.852(1) 1 d PDU B 2
C832 C -0.20857(10) 0.26604(12) 0.62622(8) 0.0279(5) Uani 0.852(1) 1 d PDU B 2
C833 C -0.18461(10) 0.21763(11) 0.66391(8) 0.0238(4) Uani 0.852(1) 1 d PDU B 2
C834 C -0.12352(11) 0.24130(11) 0.69125(8) 0.0250(5) Uani 0.852(1) 1 d PDU B 2
C835 C -0.11181(10) 0.30468(10) 0.66881(8) 0.0265(5) Uani 0.852(1) 1 d PDU B 2
C836 C -0.15683(11) 0.34753(13) 0.58577(9) 0.0273(5) Uani 0.852(1) 1 d PDU B 2
C837 C -0.09474(11) 0.36266(12) 0.58134(8) 0.0260(5) Uani 0.852(1) 1 d PDU B 2
C838 C -0.09338(11) 0.34756(11) 0.53246(9) 0.0263(5) Uani 0.852(1) 1 d PDU B 2
C839 C -0.15415(10) 0.32336(10) 0.50579(8) 0.0267(5) Uani 0.852(1) 1 d PDU B 2
C840 C -0.19194(11) 0.32360(13) 0.53792(9) 0.0308(5) Uani 0.852(1) 1 d PDU B 2
C841 C -0.24350(9) 0.24245(11) 0.58096(8) 0.0253(5) Uani 0.852(1) 1 d PDU B 2
C842 C -0.23458(9) 0.27241(10) 0.53534(8) 0.0250(5) Uani 0.852(1) 1 d PDU B 2
C843 C -0.24176(9) 0.21680(10) 0.50008(7) 0.0205(4) Uani 0.852(1) 1 d PDU B 2
C844 C -0.25449(10) 0.15391(11) 0.52251(8) 0.0210(4) Uani 0.852(1) 1 d PDU B 2
C845 C -0.25523(8) 0.16934(10) 0.57228(7) 0.0198(4) Uani 0.852(1) 1 d PDU B 2
C846 C -0.19529(9) 0.14701(11) 0.65657(7) 0.0199(4) Uani 0.852(1) 1 d PDU B 2
C847 C -0.23128(8) 0.12188(10) 0.60999(7) 0.0198(4) Uani 0.852(1) 1 d PDU B 2
C848 C -0.20513(9) 0.05731(11) 0.59889(8) 0.0194(4) Uani 0.852(1) 1 d PDU B 2
C849 C -0.15260(10) 0.04172(11) 0.63927(8) 0.0235(5) Uani 0.852(1) 1 d PDU B 2
C850 C -0.14558(10) 0.09813(12) 0.67543(8) 0.0244(5) Uani 0.852(1) 1 d PDU B 2
C851 C -0.07759(10) 0.19349(12) 0.70900(7) 0.0257(5) Uani 0.852(1) 1 d PDU B 2
C852 C -0.08828(10) 0.12125(12) 0.70066(8) 0.0263(5) Uani 0.852(1) 1 d PDU B 2
C853 C -0.03456(9) 0.08991(11) 0.69175(7) 0.0255(4) Uani 0.852(1) 1 d PDU B 2
C854 C 0.01072(9) 0.14414(11) 0.69419(7) 0.0216(4) Uani 0.852(1) 1 d PDU B 2
C855 C -0.01607(9) 0.20779(11) 0.70507(7) 0.0242(4) Uani 0.852(1) 1 d PDU B 2
C856 C -0.05374(10) 0.31818(11) 0.66462(8) 0.0238(5) Uani 0.852(1) 1 d PDU B 2
C857 C -0.00444(10) 0.26835(11) 0.68367(8) 0.0241(5) Uani 0.852(1) 1 d PDU B 2
C858 C 0.03442(11) 0.26768(11) 0.65077(9) 0.0210(4) Uani 0.852(1) 1 d PDU B 2
C859 C 0.00920(10) 0.31630(13) 0.61188(8) 0.0208(5) Uani 0.852(1) 1 d PDU B 2
C860 C -0.04492(11) 0.34777(12) 0.62055(8) 0.0204(4) Uani 0.852(1) 1 d PDU B 2
C501 C 0.45302(14) 0.9845(3) 0.69551(16) 0.0278(9) Uani 0.256(1) 1 d PDU C 1
C502 C 0.4035(2) 0.9511(2) 0.65986(18) 0.0338(10) Uani 0.256(1) 1 d PDU C 1
C503 C 0.42682(15) 0.89540(18) 0.63572(19) 0.0303(7) Uani 0.256(1) 1 d PDU C 1
C504 C 0.49211(19) 0.89232(18) 0.65744(17) 0.0295(9) Uani 0.256(1) 1 d PDU C 1
C505 C 0.5074(2) 0.9462(2) 0.69428(14) 0.0288(8) Uani 0.256(1) 1 d PDU C 1
C506 C 0.44495(15) 1.0061(4) 0.7396(2) 0.0315(10) Uani 0.256(1) 1 d PDU C 1
C507 C 0.4928(4) 0.9951(4) 0.78444(14) 0.0273(9) Uani 0.256(1) 1 d PDU C 1
C508 C 0.4626(2) 0.9801(4) 0.8222(4) 0.0309(9) Uani 0.256(1) 1 d PDU C 1
C509 C 0.3974(3) 0.9821(3) 0.80013(15) 0.0344(10) Uani 0.256(1) 1 d PDU C 1
C510 C 0.3856(2) 0.9999(3) 0.74887(14) 0.0303(9) Uani 0.256(6) 1 d PDU C 1
C511 C 0.34716(16) 0.9449(2) 0.66878(16) 0.0337(9) Uani 0.256(1) 1 d PDU C 1
C512 C 0.33826(16) 0.9691(3) 0.71467(12) 0.0320(8) Uani 0.256(1) 1 d PDU C 1
C513 C 0.2984(2) 0.9210(2) 0.73030(14) 0.0377(10) Uani 0.256(1) 1 d PDU C 1
C514 C 0.2823(3) 0.8667(2) 0.69394(12) 0.0321(9) Uani 0.256(1) 1 d PDU C 1
C515 C 0.31237(18) 0.88157(19) 0.6561(2) 0.0336(8) Uani 0.256(1) 1 d PDU C 1
C516 C 0.39372(15) 0.8353(2) 0.6236(2) 0.0331(9) Uani 0.256(1) 1 d PDU C 1
C517 C 0.3349(2) 0.8283(2) 0.6338(2) 0.0339(10) Uani 0.256(1) 1 d PDU C 1
C518 C 0.3288(4) 0.7573(2) 0.6484(3) 0.0297(9) Uani 0.256(1) 1 d PDU C 1
C519 C 0.38434(17) 0.7211(5) 0.6479(3) 0.0303(9) Uani 0.256(1) 1 d PDU C 1
C520 C 0.4243(2) 0.76886(19) 0.6322(3) 0.0326(9) Uani 0.256(1) 1 d PDU C 1
C521 C 0.52118(17) 0.8292(2) 0.66590(17) 0.0318(9) Uani 0.256(1) 1 d PDU C 1
C522 C 0.4864(2) 0.76592(18) 0.6529(2) 0.0339(9) Uani 0.256(1) 1 d PDU C 1
C523 C 0.51180(18) 0.7145(3) 0.68996(12) 0.0377(8) Uani 0.256(1) 1 d PDU C 1
C524 C 0.5619(2) 0.7464(2) 0.72594(14) 0.0328(9) Uani 0.256(1) 1 d PDU C 1
C525 C 0.5682(2) 0.81715(18) 0.71107(12) 0.0321(7) Uani 0.256(1) 1 d PDU C 1
C526 C 0.5526(2) 0.9351(2) 0.7370(2) 0.0257(10) Uani 0.256(1) 1 d PDU C 1
C527 C 0.5834(2) 0.86876(17) 0.74579(14) 0.0264(8) Uani 0.256(1) 1 d PDU C 1
C528 C 0.5943(4) 0.8520(2) 0.79724(15) 0.0285(10) Uani 0.256(1) 1 d PDU C 1
C529 C 0.5700(4) 0.9080(2) 0.8203(4) 0.0259(9) Uani 0.256(1) 1 d PDU C 1
C530 C 0.5448(3) 0.9595(5) 0.78323(14) 0.0255(9) Uani 0.256(1) 1 d PDU C 1
C531 C 0.41760(14) 0.6678(3) 0.80946(15) 0.0278(9) Uani 0.256(1) 1 d PDU C 1
C532 C 0.4678(2) 0.6995(2) 0.84546(16) 0.0338(10) Uani 0.256(1) 1 d PDU C 1
C533 C 0.44398(15) 0.75528(18) 0.86913(18) 0.0303(7) Uani 0.256(1) 1 d PDU C 1
C534 C 0.37873(18) 0.75901(18) 0.84757(17) 0.0295(9) Uani 0.256(1) 1 d PDU C 1
C535 C 0.3629(2) 0.7053(2) 0.81069(15) 0.0288(8) Uani 0.256(1) 1 d PDU C 1
C536 C 0.42544(15) 0.6457(4) 0.7654(2) 0.0315(10) Uani 0.256(1) 1 d PDU C 1
C537 C 0.3777(4) 0.6567(4) 0.72059(14) 0.0273(9) Uani 0.256(1) 1 d PDU C 1
C538 C 0.4084(2) 0.6725(4) 0.6834(4) 0.0309(9) Uani 0.256(1) 1 d PDU C 1
C539 C 0.4738(3) 0.6687(3) 0.70461(15) 0.0344(10) Uani 0.256(1) 1 d PDU C 1
C540 C 0.4847(2) 0.6515(2) 0.75592(14) 0.0303(9) Uani 0.256(1) 1 d PDU C 1
C541 C 0.52379(16) 0.7063(3) 0.83604(17) 0.0337(9) Uani 0.256(1) 1 d PDU C 1
C542 C 0.53240(16) 0.6817(3) 0.79019(12) 0.0320(8) Uani 0.256(1) 1 d PDU C 1
C543 C 0.5718(2) 0.7306(2) 0.77486(14) 0.0377(10) Uani 0.256(1) 1 d PDU C 1
C544 C 0.5890(3) 0.7846(2) 0.81142(12) 0.0321(9) Uani 0.256(1) 1 d PDU C 1
C545 C 0.55845(18) 0.7697(2) 0.8490(2) 0.0336(8) Uani 0.256(1) 1 d PDU C 1
C546 C 0.47739(14) 0.8150(2) 0.88217(19) 0.0331(9) Uani 0.256(1) 1 d PDU C 1
C547 C 0.5355(3) 0.8230(3) 0.8710(3) 0.0339(10) Uani 0.2556(1) 1 d PDU C 1
C548 C 0.5414(5) 0.8939(3) 0.8563(3) 0.0297(9) Uani 0.256(1) 1 d PDU C 1
C549 C 0.48710(17) 0.9318(5) 0.8579(3) 0.0303(9) Uani 0.256(1) 1 d PDU C 1
C550 C 0.4477(2) 0.88172(18) 0.8721(3) 0.0326(9) Uani 0.256(1) 1 d PDU C 1
C551 C 0.35022(17) 0.8225(2) 0.83932(18) 0.0318(9) Uani 0.256(1) 1 d PDU C 1
C552 C 0.38550(19) 0.88529(17) 0.8524(2) 0.0339(9) Uani 0.256(1) 1 d PDU C 1
C553 C 0.35973(18) 0.9360(3) 0.81494(13) 0.0377(8) Uani 0.256(1) 1 d PDU C 1
C554 C 0.3085(3) 0.9056(2) 0.77924(14) 0.0328(9) Uani 0.256(1) 1 d PDU C 1
C555 C 0.3030(2) 0.83480(18) 0.79438(12) 0.0321(7) Uani 0.256(1) 1 d PDU C 1
C556 C 0.3180(3) 0.7171(3) 0.7679(2) 0.0257(10) Uani 0.256(1) 1 d PDU C 1
C557 C 0.2870(2) 0.78323(18) 0.75977(14) 0.0264(8) Uani 0.256(1) 1 d PDU C 1
C558 C 0.2774(4) 0.7993(2) 0.70837(15) 0.0285(10) Uani 0.256(1) 1 d PDU C 1
C559 C 0.3001(4) 0.7432(2) 0.6843(3) 0.0259(9) Uani 0.256(1) 1 d PDU C 1
C560 C 0.3257(3) 0.6924(5) 0.72174(14) 0.0255(9) Uani 0.256(1) 1 d PDU C 1
C401 C 0.58982(11) 0.83847(14) 0.75518(9) 0.0273(5) Uani 0.744(1) 1 d PDU C 2
C402 C 0.56340(11) 0.89058(13) 0.71891(9) 0.0265(5) Uani 0.744(1) 1 d PDU C 2
C403 C 0.52909(11) 0.85672(14) 0.67496(9) 0.0279(5) Uani 0.744(1) 1 d PDU C 2
C404 C 0.53355(11) 0.78303(14) 0.68213(9) 0.0302(5) Uani 0.744(1) 1 d PDU C 2
C405 C 0.57275(12) 0.77228(15) 0.73335(11) 0.0371(6) Uani 0.744(1) 1 d PDU C 2
C406 C 0.59304(16) 0.85013(15) 0.80440(10) 0.0262(5) Uani 0.744(1) 1 d PDU C 2
C407 C 0.57950(11) 0.79364(14) 0.83315(9) 0.0272(5) Uani 0.744(1) 1 d PDU C 2
C408 C 0.54853(13) 0.82143(16) 0.86677(12) 0.0320(6) Uani 0.744(1) 1 d PDU C 2
C409 C 0.5427(2) 0.89670(16) 0.85824(12) 0.0303(6) Uani 0.744(1) 1 d PDU C 2
C410 C 0.57072(16) 0.91363(14) 0.81955(15) 0.0242(5) Uani 0.744(1) 1 d PDU C 2
C411 C 0.54098(13) 0.95203(14) 0.73344(10) 0.0262(5) Uani 0.744(1) 1 d PDU C 2
C412 C 0.54475(14) 0.9636(2) 0.78461(10) 0.0249(6) Uani 0.7442(11) 1 d PDU C 2
C413 C 0.48993(17) 0.99802(18) 0.78789(10) 0.0256(5) Uani 0.744(1) 1 d PDU C 2
C414 C 0.45160(13) 1.00993(17) 0.73896(12) 0.0307(6) Uani 0.744(1) 1 d PDU C 2
C415 C 0.48379(13) 0.98092(14) 0.70460(10) 0.0325(6) Uani 0.744(1) 1 d PDU C 2
C416 C 0.47393(13) 0.88563(15) 0.64774(10) 0.0312(6) Uani 0.744(1) 1 d PDU C 2
C417 C 0.45078(13) 0.94828(13) 0.66278(9) 0.0333(5) Uani 0.744(1) 1 d PDU C 2
C418 C 0.38437(13) 0.94287(15) 0.65243(10) 0.0337(6) Uani 0.744(1) 1 d PDU C 2
C419 C 0.36718(12) 0.87658(14) 0.63045(8) 0.0318(5) Uani 0.744(1) 1 d PDU C 2
C420 C 0.42189(12) 0.83998(15) 0.62711(9) 0.0317(6) Uani 0.744(1) 1 d PDU C 2
C421 C 0.48402(13) 0.74043(15) 0.66328(10) 0.0343(6) Uani 0.744(1) 1 d PDU C 2
C422 C 0.42771(14) 0.76987(15) 0.63509(12) 0.0322(6) Uani 0.744(1) 1 d PDU C 2
C423 C 0.37768(13) 0.73137(17) 0.64664(12) 0.0293(6) Uani 0.744(1) 1 d PDU C 2
C424 C 0.40409(14) 0.67932(16) 0.68157(15) 0.0298(6) Uani 0.744(1) 1 d PDU C 2
C425 C 0.47130(14) 0.68490(14) 0.69259(11) 0.0347(6) Uani 0.744(1) 1 d PDU C 2
C426 C 0.55883(13) 0.71873(15) 0.76018(11) 0.0380(6) Uani 0.744(1) 1 d PDU C 2
C427 C 0.50702(13) 0.67367(13) 0.74001(11) 0.0372(6) Uani 0.744(1) 1 d PDU C 2
C428 C 0.47966(13) 0.65786(13) 0.77905(11) 0.0365(6) Uani 0.744(1) 1 d PDU C 2
C429 C 0.51376(13) 0.69126(14) 0.82296(11) 0.0367(6) Uani 0.744(1) 1 d PDU C 2
C430 C 0.56320(11) 0.73053(13) 0.81088(10) 0.0330(6) Uani 0.744(1) 1 d PDU C 2
C431 C 0.27853(10) 0.82247(13) 0.75181(10) 0.0290(5) Uani 0.744(1) 1 d PDU C 2
C432 C 0.30521(11) 0.77056(13) 0.78798(9) 0.0287(5) Uani 0.744(1) 1 d PDU C 2
C433 C 0.33887(12) 0.80426(15) 0.83206(10) 0.0309(6) Uani 0.744(1) 1 d PDU C 2
C434 C 0.33512(11) 0.87780(13) 0.82486(9) 0.0299(5) Uani 0.744(1) 1 d PDU C 2
C435 C 0.29671(13) 0.88937(16) 0.77500(11) 0.0377(6) Uani 0.744(1) 1 d PDU C 2
C436 C 0.27472(15) 0.81134(14) 0.70283(10) 0.0288(6) Uani 0.744(1) 1 d PDU C 2
C437 C 0.28836(11) 0.86772(13) 0.67368(9) 0.0266(5) Uani 0.744(1) 1 d PDU C 2
C438 C 0.32037(12) 0.84038(14) 0.64075(10) 0.0282(6) Uani 0.744(1) 1 d PDU C 2
C439 C 0.32620(16) 0.76520(15) 0.64945(12) 0.0274(6) Uani 0.744(1) 1 d PDU C 2
C440 C 0.29815(15) 0.74827(14) 0.68777(14) 0.0247(6) Uani 0.744(1) 1 d PDU C 2
C441 C 0.32770(14) 0.70965(15) 0.77361(11) 0.0274(6) Uani 0.744(1) 1 d PDU C 2
C442 C 0.32429(14) 0.6978(2) 0.72257(10) 0.0250(6) Uani 0.744(1) 1 d PDU C 2
C443 C 0.37912(17) 0.66263(17) 0.71910(10) 0.0274(6) Uani 0.744(1) 1 d PDU C 2
C444 C 0.41714(14) 0.65179(17) 0.76948(12) 0.0345(6) Uani 0.744(1) 1 d PDU C 2
C445 C 0.38442(13) 0.68135(13) 0.80282(10) 0.0318(6) Uani 0.744(1) 1 d PDU C 2
C446 C 0.39518(13) 0.77755(15) 0.86042(10) 0.0346(6) Uani 0.744(1) 1 d PDU C 2
C447 C 0.41761(12) 0.71417(13) 0.84471(9) 0.0343(5) Uani 0.744(1) 1 d PDU C 2
C448 C 0.48419(13) 0.72044(14) 0.85585(9) 0.0326(6) Uani 0.744(1) 1 d PDU C 2
C449 C 0.50139(12) 0.78627(14) 0.87763(9) 0.0328(6) Uani 0.744(1) 1 d PDU C 2
C450 C 0.44626(12) 0.82296(15) 0.88042(9) 0.0308(5) Uani 0.744(1) 1 d PDU C 2
C451 C 0.38470(12) 0.92099(14) 0.84413(10) 0.0325(6) Uani 0.744(1) 1 d PDU C 2
C452 C 0.44071(14) 0.89261(15) 0.87288(12) 0.0328(6) Uani 0.744(1) 1 d PDU C 2
C453 C 0.49092(14) 0.9298(2) 0.86116(12) 0.0320(6) Uani 0.744(1) 1 d PDU C 2
C454 C 0.46447(14) 0.98160(18) 0.82562(14) 0.0296(6) Uani 0.744(1) 1 d PDU C 2
C455 C 0.39820(14) 0.97628(15) 0.81530(10) 0.0322(6) Uani 0.744(1) 1 d PDU C 2
C456 C 0.30984(12) 0.94264(14) 0.74742(11) 0.0359(6) Uani 0.744(1) 1 d PDU C 2
C457 C 0.36157(12) 0.98734(13) 0.76751(11) 0.0354(6) Uani 0.744(1) 1 d PDU C 2
C458 C 0.38927(14) 1.00377(13) 0.72894(10) 0.0346(6) Uani 0.744(1) 1 d PDU C 2
C459 C 0.35482(13) 0.96940(13) 0.68478(10) 0.0346(6) Uani 0.744(1) 1 d PDU C 2
C460 C 0.30460(11) 0.93097(13) 0.69614(10) 0.0318(5) Uani 0.744(1) 1 d PDU C 2

loop_
_atom_site_aniso_label
_atom_site_aniso_U_11
_atom_site_aniso_U_22
_atom_site_aniso_U_33
_atom_site_aniso_U_23
_atom_site_aniso_U_13
_atom_site_aniso_U_12
N6 0.0176(7) 0.0160(6) 0.0158(7) -0.0005(5) 0.0040(6) -0.0016(5)
N7 0.0126(6) 0.0176(7) 0.0145(6) 0.0007(5) 0.0042(5) 0.0004(5)
C128 0.0143(8) 0.0193(8) 0.0211(8) 0.0043(6) 0.0064(7) -0.0016(6)
C129 0.0193(8) 0.0196(8) 0.0176(8) 0.0034(6) 0.0103(7) -0.0020(7)
C130 0.0157(8) 0.0195(8) 0.0182(8) -0.0006(6) 0.0096(7) -0.0015(6)
C131 0.0224(8) 0.0193(8) 0.0137(7) 0.0018(6) 0.0075(7) -0.0022(7)
C132 0.0262(9) 0.0232(9) 0.0203(9) -0.0037(7) 0.0006(7) -0.0041(7)
C008 0.0186(8) 0.0172(8) 0.0285(9) 0.0023(7) 0.0073(7) 0.0032(7)
C133 0.0209(9) 0.0296(9) 0.0176(8) -0.0060(7) 0.0043(7) -0.0027(7)
N9 0.0202(7) 0.0172(7) 0.0162(7) 0.0017(5) 0.0043(6) -0.0024(6)
N8 0.0123(6) 0.0182(7) 0.0158(6) 0.0021(5) 0.0048(5) -0.0020(5)
C137 0.0205(8) 0.0195(8) 0.0196(8) 0.0037(6) 0.0107(7) -0.0028(7)
C136 0.0154(8) 0.0185(8) 0.0238(8) 0.0041(7) 0.0068(7) -0.0028(6)
C134 0.0183(8) 0.0209(8) 0.0194(8) 0.0000(6) 0.0118(7) -0.0031(7)
C135 0.0262(9) 0.0195(8) 0.0163(8) 0.0017(6) 0.0088(7) -0.0040(7)
C016 0.0208(9) 0.0190(8) 0.0299(9) 0.0034(7) 0.0060(7) 0.0019(7)
C138 0.0210(9) 0.0323(10) 0.0193(8) -0.0059(7) 0.0036(7) -0.0067(7)
C139 0.0299(10) 0.0223(9) 0.0226(9) -0.0021(7) -0.0005(8) -0.0043(8)
N5 0.0176(7) 0.0201(7) 0.0145(7) -0.0001(5) 0.0032(6) 0.0008(6)
N4 0.0141(6) 0.0170(6) 0.0174(7) 0.0017(5) 0.0070(5) -0.0001(5)
C122 0.0178(8) 0.0211(8) 0.0195(8) 0.0022(6) 0.0119(7) 0.0016(7)
C125 0.0175(8) 0.0191(8) 0.0163(8) 0.0023(6) 0.0087(6) -0.0023(6)
C124 0.0145(8) 0.0197(8) 0.0202(8) 0.0015(6) 0.0065(7) -0.0015(6)
C123 0.0212(8) 0.0247(8) 0.0144(8) 0.0053(6) 0.0077(7) 0.0027(7)
C126 0.0213(9) 0.0280(9) 0.0211(9) -0.0046(7) 0.0082(7) -0.0058(7)
C127 0.0260(9) 0.0306(10) 0.0191(8) -0.0062(7) 0.0013(7) -0.0006(8)
C027 0.0234(9) 0.0180(8) 0.0326(10) 0.0042(7) 0.0117(8) 0.0059(7)
C101 0.0161(8) 0.0129(7) 0.0198(8) -0.0026(6) 0.0054(6) -0.0008(6)
C106 0.0216(9) 0.0197(8) 0.0206(8) 0.0014(7) 0.0033(7) 0.0044(7)
C105 0.0331(10) 0.0232(9) 0.0197(8) 0.0030(7) 0.0081(8) -0.0047(8)
N1 0.0256(8) 0.0407(9) 0.0306(8) -0.0065(7) 0.0154(7) -0.0046(7)
C102 0.0198(9) 0.0503(12) 0.0222(9) 0.0064(8) 0.0033(7) 0.0053(8)
C104 0.0217(10) 0.0609(14) 0.0321(11) -0.0035(10) 0.0156(8) -0.0127(9)
C103 0.0137(9) 0.0949(19) 0.0332(11) 0.0092(12) 0.0049(8) 0.0052(11)
C108 0.0146(8) 0.0147(7) 0.0175(8) -0.0027(6) 0.0047(6) -0.0015(6)
C114 0.0213(9) 0.0209(8) 0.0185(8) -0.0026(6) 0.0045(7) 0.0013(7)
C113 0.0208(8) 0.0151(8) 0.0200(8) 0.0024(6) 0.0021(7) 0.0036(6)
N2 0.0286(8) 0.0364(9) 0.0300(8) -0.0029(7) 0.0161(7) -0.0002(7)
C112 0.0347(10) 0.0197(8) 0.0219(9) 0.0014(7) 0.0097(8) -0.0046(7)
C109 0.0195(9) 0.0384(11) 0.0236(9) 0.0102(8) 0.0016(7) 0.0054(8)
C111 0.0240(9) 0.0357(10) 0.0358(10) -0.0035(8) 0.0182(8) -0.0094(8)
C110 0.0150(9) 0.0537(13) 0.0416(12) 0.0066(10) 0.0070(8) 0.0046(9)
C115 0.0166(8) 0.0143(7) 0.0186(8) -0.0033(6) 0.0045(6) -0.0015(6)
C121 0.0209(9) 0.0242(9) 0.0205(8) -0.0059(7) 0.0036(7) 0.0012(7)
N3 0.0266(8) 0.0446(10) 0.0313(9) -0.0088(7) 0.0145(7) -0.0021(7)
C119 0.0376(11) 0.0204(8) 0.0189(8) 0.0022(7) 0.0068(8) -0.0060(8)
C120 0.0257(9) 0.0171(8) 0.0204(8) -0.0004(6) 0.0026(7) 0.0061(7)
C116 0.0187(9) 0.0329(10) 0.0217(9) 0.0075(7) 0.0032(7) 0.0005(7)
C118 0.0230(9) 0.0397(11) 0.0337(10) -0.0013(8) 0.0150(8) -0.0100(8)
C117 0.0152(9) 0.0516(13) 0.0371(11) 0.0095(9) 0.0057(8) 0.0027(9)
C701 0.0293(19) 0.0225(19) 0.0206(19) 0.0085(18) 0.0063(18) -0.0047(19)
C702 0.028(2) 0.030(2) 0.020(2) 0.001(2) 0.011(2) -0.007(2)
C703 0.029(2) 0.031(2) 0.013(2) 0.003(2) 0.006(2) -0.001(2)
C704 0.026(2) 0.031(2) 0.015(2) 0.008(2) 0.000(2) -0.003(2)
C705 0.029(2) 0.023(2) 0.020(2) 0.013(2) 0.001(2) 0.001(2)
C706 0.024(2) 0.013(2) 0.024(2) 0.006(2) 0.008(2) -0.008(2)
C707 0.026(2) 0.011(2) 0.029(2) 0.003(2) 0.007(2) -0.005(2)
C708 0.025(2) 0.013(2) 0.026(2) -0.005(2) 0.007(2) -0.006(2)
C709 0.020(2) 0.019(2) 0.025(2) -0.001(2) 0.004(2) -0.009(2)
C710 0.019(2) 0.019(2) 0.026(2) 0.001(2) 0.009(2) -0.009(2)
C711 0.022(2) 0.029(2) 0.022(2) 0.001(2) 0.016(2) -0.007(2)
C712 0.013(2) 0.025(2) 0.025(2) 0.002(2) 0.0113(19) -0.008(2)
C713 0.008(2) 0.026(2) 0.030(2) 0.000(2) 0.012(2) -0.002(2)
C714 0.015(2) 0.026(2) 0.037(2) -0.007(2) 0.012(2) 0.006(2)
C715 0.0212(18) 0.0256(19) 0.0243(19) -0.0058(18) 0.0186(17) 0.0014(18)
C716 0.032(2) 0.026(2) 0.016(2) -0.005(2) 0.007(2) -0.001(2)
C717 0.031(2) 0.022(2) 0.022(2) -0.008(2) 0.013(2) 0.001(2)
C718 0.033(2) 0.018(2) 0.028(2) -0.009(2) 0.010(2) 0.003(2)
C719 0.030(2) 0.016(2) 0.024(2) -0.007(2) 0.006(2) -0.004(2)
C720 0.028(2) 0.024(2) 0.017(2) -0.006(2) 0.005(2) -0.007(2)
C721 0.020(2) 0.032(2) 0.016(2) 0.003(2) -0.005(2) -0.005(2)
C722 0.022(2) 0.027(2) 0.017(2) -0.002(2) 0.000(2) -0.008(2)
C723 0.016(2) 0.025(2) 0.021(2) -0.002(2) 0.002(2) -0.010(2)
C724 0.011(2) 0.029(2) 0.024(2) 0.003(2) 0.004(2) -0.004(2)
C725 0.008(2) 0.023(2) 0.018(2) 0.008(2) 0.003(2) 0.000(2)
C726 0.028(2) 0.018(2) 0.029(2) 0.011(2) -0.004(2) 0.007(2)
C727 0.0173(19) 0.0217(19) 0.0289(19) 0.0038(18) -0.0028(18) 0.0096(18)
C728 0.019(2) 0.022(2) 0.037(2) -0.004(2) 0.006(2) 0.011(2)
C729 0.030(2) 0.015(2) 0.034(2) -0.003(2) 0.009(2) 0.009(2)
C730 0.029(2) 0.011(2) 0.033(2) 0.002(2) 0.007(2) 0.005(2)
C731 0.0293(19) 0.0225(19) 0.0206(19) 0.0085(18) 0.0063(18) -0.0047(19)
C732 0.028(2) 0.030(2) 0.020(2) 0.001(2) 0.011(2) -0.007(2)
C733 0.029(2) 0.031(2) 0.013(2) 0.003(2) 0.006(2) -0.001(2)
C734 0.026(2) 0.031(2) 0.015(2) 0.008(2) 0.000(2) -0.003(2)
C735 0.029(2) 0.023(2) 0.020(2) 0.013(2) 0.001(2) 0.001(2)
C736 0.024(2) 0.013(2) 0.024(2) 0.006(2) 0.008(2) -0.008(2)
C737 0.026(2) 0.011(2) 0.029(2) 0.003(2) 0.007(2) -0.005(2)
C738 0.025(2) 0.013(2) 0.026(2) -0.005(2) 0.007(2) -0.006(2)
C739 0.020(2) 0.019(2) 0.025(2) -0.001(2) 0.004(2) -0.009(2)
C740 0.019(2) 0.019(2) 0.026(2) 0.001(2) 0.009(2) -0.009(2)
C741 0.022(2) 0.029(2) 0.022(2) 0.001(2) 0.016(2) -0.007(2)
C742 0.013(2) 0.025(2) 0.025(2) 0.002(2) 0.0113(19) -0.008(2)
C743 0.008(2) 0.026(2) 0.030(2) 0.000(2) 0.012(2) -0.002(2)
C744 0.015(2) 0.026(2) 0.037(2) -0.007(2) 0.012(2) 0.006(2)
C745 0.0212(18) 0.0256(19) 0.0243(19) -0.0058(18) 0.0186(17) 0.0014(18)
C746 0.032(2) 0.026(2) 0.016(2) -0.005(2) 0.007(2) -0.001(2)
C747 0.031(2) 0.022(2) 0.022(2) -0.008(2) 0.013(2) 0.001(2)
C748 0.033(2) 0.018(2) 0.028(2) -0.009(2) 0.010(2) 0.003(2)
C749 0.030(2) 0.016(2) 0.024(2) -0.007(2) 0.006(2) -0.004(2)
C750 0.028(2) 0.024(2) 0.017(2) -0.006(2) 0.005(2) -0.007(2)
C751 0.020(2) 0.032(2) 0.016(2) 0.003(2) -0.005(2) -0.005(2)
C752 0.022(2) 0.027(2) 0.017(2) -0.002(2) 0.000(2) -0.008(2)
C753 0.016(2) 0.025(2) 0.021(2) -0.002(2) 0.002(2) -0.010(2)
C754 0.011(2) 0.029(2) 0.024(2) 0.003(2) 0.004(2) -0.004(2)
C755 0.008(2) 0.023(2) 0.018(2) 0.008(2) 0.003(2) 0.000(2)
C756 0.028(2) 0.018(2) 0.029(2) 0.011(2) -0.004(2) 0.007(2)
C757 0.0173(19) 0.0217(19) 0.0289(19) 0.0038(18) -0.0028(18) 0.0096(18)
C758 0.019(2) 0.022(2) 0.037(2) -0.004(2) 0.006(2) 0.011(2)
C759 0.030(2) 0.015(2) 0.034(2) -0.003(2) 0.009(2) 0.009(2)
C760 0.029(2) 0.011(2) 0.033(2) 0.002(2) 0.007(2) 0.005(2)
C301 0.0265(10) 0.0114(8) 0.0288(10) 0.0017(8) 0.0093(9) 0.0079(8)
C302 0.0284(10) 0.0069(8) 0.0291(10) 0.0024(7) 0.0075(8) -0.0005(8)
C303 0.0263(10) 0.0097(8) 0.0243(10) -0.0027(7) 0.0052(8) -0.0068(8)
C304 0.0299(10) 0.0149(9) 0.0234(10) -0.0090(8) 0.0095(8) -0.0060(8)
C305 0.0326(11) 0.0152(9) 0.0258(10) -0.0031(8) 0.0118(9) 0.0077(8)
C306 0.0228(9) 0.0180(9) 0.0297(10) 0.0083(8) 0.0045(8) 0.0102(8)
C307 0.0138(10) 0.0282(10) 0.0348(11) 0.0041(9) 0.0034(8) 0.0100(8)
C308 0.0130(9) 0.0315(11) 0.0290(10) 0.0063(9) 0.0007(8) 0.0037(8)
C309 0.0189(9) 0.0326(11) 0.0202(9) 0.0073(8) -0.0058(8) 0.0023(8)
C310 0.0254(10) 0.0238(10) 0.0250(10) 0.0119(8) 0.0002(9) 0.0066(8)
C311 0.0281(10) 0.0144(9) 0.0250(10) 0.0086(7) 0.0073(8) -0.0034(8)
C312 0.0297(11) 0.0230(10) 0.0204(10) 0.0116(8) 0.0023(8) -0.0012(8)
C313 0.0290(10) 0.0314(10) 0.0116(8) 0.0068(7) 0.0047(8) -0.0063(8)
C314 0.0272(10) 0.0289(10) 0.0156(9) 0.0031(8) 0.0132(8) -0.0084(8)
C315 0.0253(10) 0.0203(9) 0.0198(9) 0.0035(7) 0.0096(8) -0.0092(8)
C316 0.0179(9) 0.0165(9) 0.0225(9) -0.0017(7) 0.0038(8) -0.0103(8)
C317 0.0165(9) 0.0205(9) 0.0238(10) 0.0008(8) 0.0079(8) -0.0110(8)
C318 0.0112(9) 0.0289(10) 0.0296(10) -0.0024(9) 0.0101(8) -0.0051(8)
C319 0.0087(8) 0.0280(10) 0.0323(11) -0.0001(8) 0.0041(8) -0.0038(8)
C320 0.0132(9) 0.0220(9) 0.0205(9) -0.0002(8) -0.0017(8) -0.0073(8)
C321 0.0262(10) 0.0234(9) 0.0156(9) -0.0077(8) 0.0045(8) -0.0053(8)
C322 0.0197(9) 0.0251(10) 0.0138(9) -0.0025(8) -0.0029(8) -0.0073(8)
C323 0.0209(10) 0.0307(10) 0.0120(9) 0.0060(8) -0.0028(8) -0.0037(8)
C324 0.0265(10) 0.0284(10) 0.0094(8) 0.0035(7) 0.0034(8) -0.0004(9)
C325 0.0307(10) 0.0268(10) 0.0112(9) -0.0047(8) 0.0076(8) -0.0028(8)
C326 0.0262(10) 0.0215(9) 0.0258(10) -0.0014(8) 0.0149(8) 0.0086(8)
C327 0.0322(10) 0.0217(9) 0.0183(9) -0.0010(8) 0.0170(8) 0.0040(8)
C328 0.0227(10) 0.0323(11) 0.0192(9) 0.0004(8) 0.0159(8) -0.0004(8)
C329 0.0151(9) 0.0299(10) 0.0294(10) 0.0000(8) 0.0138(8) -0.0004(8)
C330 0.0194(10) 0.0253(10) 0.0376(11) 0.0007(9) 0.0166(9) 0.0091(8)
C331 0.0328(11) 0.0090(8) 0.0321(11) -0.0024(8) 0.0120(9) 0.0049(8)
C332 0.0313(11) 0.0080(8) 0.0284(10) -0.0011(8) 0.0074(9) -0.0026(8)
C333 0.0283(10) 0.0118(9) 0.0266(10) -0.0077(8) 0.0079(9) -0.0096(8)
C334 0.0291(10) 0.0171(10) 0.0237(10) -0.0114(8) 0.0078(8) -0.0079(8)
C335 0.0335(11) 0.0162(9) 0.0318(11) -0.0098(8) 0.0148(9) 0.0021(8)
C336 0.0233(10) 0.0159(9) 0.0367(11) 0.0025(8) 0.0085(9) 0.0099(8)
C337 0.0139(9) 0.0241(10) 0.0384(11) -0.0027(9) 0.0060(9) 0.0093(8)
C338 0.0112(8) 0.0266(10) 0.0301(11) 0.0031(9) 0.0023(8) 0.0062(8)
C339 0.0172(9) 0.0275(10) 0.0198(9) 0.0073(8) -0.0034(8) 0.0054(8)
C340 0.0266(10) 0.0183(10) 0.0250(10) 0.0082(8) 0.0001(8) 0.0109(8)
C341 0.0308(11) 0.0133(8) 0.0264(10) 0.0062(8) 0.0085(9) -0.0045(8)
C342 0.0301(11) 0.0151(9) 0.0219(10) 0.0088(7) 0.0047(9) 0.0007(8)
C343 0.0272(10) 0.0237(9) 0.0162(9) 0.0086(7) 0.0087(8) 0.0002(8)
C344 0.0265(10) 0.0262(10) 0.0165(9) 0.0034(8) 0.0123(8) -0.0072(8)
C345 0.0259(10) 0.0194(9) 0.0244(9) 0.0026(8) 0.0128(8) -0.0098(8)
C346 0.0183(10) 0.0212(9) 0.0235(10) -0.0036(8) 0.0048(8) -0.0131(8)
C347 0.0185(10) 0.0227(10) 0.0270(10) -0.0010(8) 0.0098(8) -0.0118(8)
C348 0.0107(9) 0.0319(11) 0.0312(11) -0.0006(9) 0.0092(8) -0.0059(8)
C349 0.0092(9) 0.0310(10) 0.0288(10) 0.0018(8) -0.0001(8) -0.0034(8)
C350 0.0147(9) 0.0291(11) 0.0209(9) -0.0021(8) -0.0009(8) -0.0100(8)
C351 0.0309(11) 0.0284(10) 0.0163(9) -0.0093(8) 0.0039(8) -0.0069(9)
C352 0.0217(10) 0.0316(11) 0.0158(9) -0.0052(8) -0.0015(8) -0.0104(9)
C353 0.0227(10) 0.0343(11) 0.0121(9) 0.0054(8) -0.0037(8) -0.0043(9)
C354 0.0293(11) 0.0347(11) 0.0101(8) 0.0016(8) 0.0042(8) -0.0055(9)
C355 0.0313(11) 0.0332(11) 0.0117(9) -0.0055(8) 0.0087(8) -0.0051(9)
C356 0.0294(11) 0.0253(10) 0.0272(10) -0.0068(8) 0.0160(9) 0.0045(8)
C357 0.0325(11) 0.0278(10) 0.0176(9) -0.0062(8) 0.0157(8) -0.0010(9)
C358 0.0256(10) 0.0326(11) 0.0218(10) -0.0027(8) 0.0168(9) -0.0049(9)
C359 0.0163(9) 0.0324(10) 0.0286(10) -0.0041(8) 0.0154(8) -0.0013(8)
C360 0.0187(10) 0.0271(10) 0.0341(11) -0.0066(9) 0.0156(9) 0.0052(8)
C601 0.0174(19) 0.033(2) 0.033(2) 0.004(2) -0.001(2) 0.0058(19)
C602 0.020(2) 0.030(2) 0.036(2) 0.010(2) 0.010(2) 0.012(2)
C603 0.025(2) 0.021(2) 0.035(2) 0.005(2) 0.006(2) 0.009(2)
C604 0.027(2) 0.026(2) 0.030(2) 0.015(2) 0.003(2) 0.006(2)
C605 0.023(2) 0.032(2) 0.024(2) 0.005(2) 0.000(2) 0.005(2)
C606 0.012(2) 0.025(2) 0.025(2) 0.004(2) 0.002(2) -0.0052(19)
C607 0.019(2) 0.023(2) 0.021(2) 0.002(2) 0.000(2) -0.010(2)
C608 0.020(2) 0.019(2) 0.024(2) -0.002(2) 0.006(2) -0.010(2)
C609 0.018(2) 0.023(2) 0.025(2) 0.004(2) 0.005(2) -0.007(2)
C610 0.014(2) 0.027(2) 0.024(2) 0.003(2) 0.008(2) -0.004(2)
C611 0.022(2) 0.030(2) 0.032(2) 0.000(2) 0.016(2) 0.010(2)
C612 0.0212(18) 0.0331(18) 0.0324(18) -0.0017(18) 0.0117(17) 0.0002(17)
C613 0.026(2) 0.033(2) 0.025(2) -0.001(2) 0.014(2) -0.003(2)
C614 0.027(2) 0.035(2) 0.026(2) -0.010(2) 0.015(2) -0.001(2)
C615 0.031(2) 0.031(2) 0.038(2) -0.0111(19) 0.0177(19) -0.0016(19)
C616 0.028(2) 0.013(2) 0.040(2) -0.0006(19) 0.004(2) 0.004(2)
C617 0.026(2) 0.018(2) 0.036(2) -0.010(2) 0.013(2) 0.001(2)
C618 0.029(2) 0.015(2) 0.026(2) -0.009(2) 0.006(2) -0.005(2)
C619 0.030(2) 0.014(2) 0.025(2) -0.002(2) 0.007(2) -0.008(2)
C620 0.033(2) 0.010(2) 0.029(2) 0.003(2) 0.003(2) -0.003(2)
C621 0.034(2) 0.022(2) 0.027(2) 0.013(2) 0.003(2) 0.000(2)
C622 0.035(2) 0.018(2) 0.027(2) 0.006(2) 0.008(2) -0.002(2)
C623 0.025(2) 0.022(2) 0.027(2) 0.006(2) 0.009(2) -0.004(2)
C624 0.027(2) 0.033(2) 0.021(2) 0.008(2) 0.013(2) -0.002(2)
C625 0.034(2) 0.032(2) 0.020(2) 0.007(2) 0.005(2) -0.004(2)
C626 0.021(2) 0.025(2) 0.013(2) -0.002(2) 0.002(2) 0.002(2)
C627 0.031(2) 0.038(2) 0.0127(19) 0.0041(19) 0.0031(19) -0.010(2)
C628 0.024(2) 0.031(2) 0.016(2) -0.009(2) 0.009(2) -0.003(2)
C629 0.0189(19) 0.0180(19) 0.0137(19) -0.0073(18) 0.0056(18) -0.0078(18)
C630 0.018(2) 0.023(2) 0.014(2) -0.003(2) -0.0003(19) -0.011(2)
C631 0.0174(19) 0.033(2) 0.033(2) 0.004(2) -0.001(2) 0.0058(19)
C632 0.020(2) 0.030(2) 0.036(2) 0.010(2) 0.010(2) 0.012(2)
C633 0.025(2) 0.021(2) 0.035(2) 0.005(2) 0.006(2) 0.009(2)
C634 0.027(2) 0.026(2) 0.030(2) 0.015(2) 0.003(2) 0.006(2)
C635 0.023(2) 0.032(2) 0.024(2) 0.005(2) 0.000(2) 0.005(2)
C636 0.012(2) 0.025(2) 0.025(2) 0.004(2) 0.002(2) -0.0052(19)
C637 0.019(2) 0.023(2) 0.021(2) 0.002(2) 0.000(2) -0.010(2)
C638 0.020(2) 0.019(2) 0.024(2) -0.002(2) 0.006(2) -0.010(2)
C639 0.018(2) 0.023(2) 0.025(2) 0.004(2) 0.005(2) -0.007(2)
C640 0.014(2) 0.027(2) 0.024(2) 0.003(2) 0.008(2) -0.004(2)
C641 0.022(2) 0.030(2) 0.032(2) 0.000(2) 0.016(2) 0.010(2)
C642 0.0212(18) 0.0331(18) 0.0324(18) -0.0017(18) 0.0117(17) 0.0002(17)
C643 0.026(2) 0.033(2) 0.025(2) -0.001(2) 0.014(2) -0.003(2)
C644 0.027(2) 0.035(2) 0.026(2) -0.010(2) 0.015(2) -0.001(2)
C645 0.031(2) 0.031(2) 0.038(2) -0.0111(19) 0.0177(19) -0.0016(19)
C646 0.028(2) 0.013(2) 0.040(2) -0.0006(19) 0.004(2) 0.004(2)
C647 0.026(2) 0.018(2) 0.036(2) -0.010(2) 0.013(2) 0.001(2)
C648 0.029(2) 0.015(2) 0.026(2) -0.009(2) 0.006(2) -0.005(2)
C649 0.030(2) 0.014(2) 0.025(2) -0.002(2) 0.007(2) -0.008(2)
C650 0.033(2) 0.010(2) 0.029(2) 0.003(2) 0.003(2) -0.003(2)
C651 0.034(2) 0.022(2) 0.027(2) 0.013(2) 0.003(2) 0.000(2)
C652 0.035(2) 0.018(2) 0.027(2) 0.006(2) 0.008(2) -0.002(2)
C653 0.025(2) 0.022(2) 0.027(2) 0.006(2) 0.009(2) -0.004(2)
C654 0.027(2) 0.033(2) 0.021(2) 0.008(2) 0.013(2) -0.002(2)
C655 0.034(2) 0.032(2) 0.020(2) 0.007(2) 0.005(2) -0.004(2)
C656 0.021(2) 0.025(2) 0.013(2) -0.002(2) 0.002(2) 0.002(2)
C657 0.031(2) 0.038(2) 0.0127(19) 0.0041(19) 0.0031(19) -0.010(2)
C658 0.024(2) 0.031(2) 0.016(2) -0.009(2) 0.009(2) -0.003(2)
C659 0.0189(19) 0.0180(19) 0.0137(19) -0.0073(18) 0.0056(18) -0.0078(18)
C660 0.018(2) 0.023(2) 0.014(2) -0.003(2) -0.0003(19) -0.011(2)
C801 0.0321(11) 0.0223(10) 0.0329(11) -0.0072(9) 0.0173(10) 0.0078(9)
C802 0.0278(12) 0.0329(11) 0.0341(12) -0.0053(9) 0.0208(10) 0.0068(9)
C803 0.0266(10) 0.0348(11) 0.0237(10) -0.0084(9) 0.0205(8) -0.0018(9)
C804 0.0360(11) 0.0347(11) 0.0191(10) -0.0080(8) 0.0159(9) -0.0019(9)
C805 0.0361(11) 0.0290(10) 0.0238(10) -0.0141(8) 0.0133(9) -0.0021(9)
C806 0.0239(11) 0.0101(9) 0.0364(11) -0.0047(8) 0.0042(9) 0.0068(8)
C807 0.0353(12) 0.0078(8) 0.0330(11) -0.0014(8) 0.0097(10) -0.0002(8)
C808 0.0332(11) 0.0145(9) 0.0308(11) 0.0064(8) 0.0091(9) -0.0010(9)
C809 0.0254(11) 0.0157(9) 0.0299(11) 0.0131(8) 0.0004(9) 0.0016(8)
C810 0.0265(11) 0.0182(10) 0.0327(11) 0.0038(9) 0.0023(9) 0.0130(9)
C811 0.0147(9) 0.0276(10) 0.0365(11) 0.0005(9) 0.0131(9) 0.0079(8)
C812 0.0157(9) 0.0245(10) 0.0301(11) -0.0009(9) 0.0017(9) 0.0112(8)
C813 0.0097(8) 0.0247(10) 0.0189(9) 0.0052(8) -0.0039(8) 0.0046(7)
C814 0.0099(9) 0.0309(11) 0.0242(10) 0.0019(9) 0.0006(8) -0.0035(8)
C815 0.0089(9) 0.0278(10) 0.0271(10) 0.0042(8) 0.0067(8) 0.0020(8)
C816 0.0208(10) 0.0337(11) 0.0218(10) 0.0028(8) 0.0170(8) -0.0053(8)
C817 0.0149(9) 0.0252(10) 0.0242(10) 0.0063(8) 0.0119(8) -0.0039(8)
C818 0.0172(9) 0.0198(10) 0.0243(10) 0.0027(8) 0.0071(8) -0.0080(8)
C819 0.0218(11) 0.0181(10) 0.0266(10) 0.0070(8) 0.0075(8) -0.0049(8)
C820 0.0320(11) 0.0337(11) 0.0199(10) 0.0104(9) 0.0120(9) -0.0068(9)
C821 0.0290(11) 0.0383(12) 0.0087(8) -0.0038(8) 0.0056(8) -0.0011(9)
C822 0.0371(12) 0.0344(11) 0.0146(10) 0.0061(9) 0.0074(9) -0.0020(10)
C823 0.0284(11) 0.0312(11) 0.0151(9) 0.0131(8) 0.0026(8) 0.0056(9)
C824 0.0239(10) 0.0374(12) 0.0148(9) 0.0046(9) -0.0031(8) 0.0063(10)
C825 0.0287(11) 0.0359(11) 0.0141(9) -0.0016(8) 0.0001(8) -0.0057(9)
C826 0.0318(11) 0.0233(11) 0.0226(11) -0.0128(9) 0.0082(9) -0.0097(9)
C827 0.0286(12) 0.0287(11) 0.0179(10) -0.0080(8) 0.0019(9) -0.0122(9)
C828 0.0184(10) 0.0233(10) 0.0198(10) -0.0019(8) -0.0012(8) -0.0082(8)
C829 0.0225(10) 0.0163(9) 0.0270(10) -0.0029(8) 0.0054(9) -0.0102(9)
C830 0.0271(11) 0.0113(9) 0.0270(10) -0.0076(8) 0.0062(9) -0.0038(8)
C831 0.0324(11) 0.0147(9) 0.0374(11) -0.0072(8) 0.0180(10) 0.0053(9)
C832 0.0249(12) 0.0304(11) 0.0328(12) -0.0049(9) 0.0151(10) 0.0081(9)
C833 0.0262(10) 0.0257(10) 0.0275(10) -0.0038(8) 0.0210(9) 0.0007(9)
C834 0.0334(12) 0.0279(10) 0.0185(10) -0.0082(8) 0.0152(9) -0.0027(9)
C835 0.0347(11) 0.0221(10) 0.0262(10) -0.0112(8) 0.0143(9) 0.0000(9)
C836 0.0295(11) 0.0148(9) 0.0365(11) -0.0013(8) 0.0070(9) 0.0110(9)
C837 0.0342(11) 0.0091(9) 0.0341(12) 0.0029(9) 0.0083(10) -0.0007(8)
C838 0.0327(11) 0.0146(10) 0.0319(12) 0.0058(9) 0.0093(9) -0.0028(9)
C839 0.0313(11) 0.0183(10) 0.0267(11) 0.0119(8) 0.0015(9) 0.0080(8)
C840 0.0304(11) 0.0207(10) 0.0387(12) 0.0098(9) 0.0048(10) 0.0118(9)
C841 0.0122(9) 0.0289(11) 0.0363(12) -0.0010(9) 0.0089(9) 0.0067(8)
C842 0.0150(9) 0.0217(10) 0.0340(11) 0.0040(9) -0.0010(9) 0.0089(8)
C843 0.0119(9) 0.0268(10) 0.0186(10) 0.0066(8) -0.0032(7) 0.0038(8)
C844 0.0105(9) 0.0272(10) 0.0221(10) 0.0007(8) -0.0011(8) -0.0025(8)
C845 0.0079(8) 0.0246(10) 0.0270(10) 0.0031(8) 0.0046(8) -0.0009(8)
C846 0.0178(9) 0.0269(10) 0.0206(10) 0.0002(8) 0.0152(8) -0.0041(8)
C847 0.0117(9) 0.0271(10) 0.0222(10) 0.0028(8) 0.0075(8) -0.0045(8)
C848 0.0167(10) 0.0178(9) 0.0248(10) 0.0024(8) 0.0075(8) -0.0078(8)
C849 0.0233(11) 0.0208(10) 0.0289(10) 0.0125(8) 0.0114(9) -0.0034(8)
C850 0.0229(11) 0.0331(11) 0.0195(10) 0.0100(9) 0.0098(9) -0.0040(9)
C851 0.0303(11) 0.0360(12) 0.0120(9) -0.0021(9) 0.0078(8) 0.0019(9)
C852 0.0312(11) 0.0345(12) 0.0140(9) 0.0074(9) 0.0076(9) -0.0001(10)
C853 0.0248(10) 0.0347(11) 0.0156(9) 0.0124(8) 0.0030(8) 0.0061(8)
C854 0.0188(10) 0.0290(10) 0.0126(9) 0.0013(8) -0.0033(8) 0.0049(8)
C855 0.0237(10) 0.0323(11) 0.0140(9) -0.0039(8) 0.0004(8) -0.0019(9)
C856 0.0313(11) 0.0171(10) 0.0236(11) -0.0115(8) 0.0083(9) -0.0067(9)
C857 0.0258(11) 0.0265(11) 0.0172(9) -0.0081(8) 0.0011(8) -0.0068(9)
C858 0.0175(9) 0.0233(10) 0.0193(9) -0.0026(8) 0.0001(8) -0.0090(8)
C859 0.0195(10) 0.0165(10) 0.0245(10) -0.0021(8) 0.0027(8) -0.0109(8)
C860 0.0251(10) 0.0103(9) 0.0259(10) -0.0046(8) 0.0069(9) -0.0052(8)
C501 0.0368(16) 0.0154(14) 0.0275(15) 0.0128(13) 0.0023(15) -0.0096(15)
C502 0.0373(17) 0.0272(16) 0.0298(16) 0.0169(14) -0.0033(15) -0.0037(15)
C503 0.0334(14) 0.0398(14) 0.0184(13) 0.0125(12) 0.0079(12) -0.0095(13)
C504 0.0313(16) 0.0401(16) 0.0225(16) 0.0101(14) 0.0168(14) -0.0118(15)
C505 0.0317(15) 0.0264(15) 0.0285(14) 0.0095(14) 0.0086(14) -0.0141(14)
C506 0.0398(16) 0.0111(15) 0.0383(16) 0.0037(15) 0.0010(15) -0.0035(15)
C507 0.0339(15) 0.0151(15) 0.0322(15) -0.0026(14) 0.0079(14) -0.0098(14)
C508 0.0390(15) 0.0217(15) 0.0321(15) -0.0100(15) 0.0099(15) -0.0059(15)
C509 0.0440(16) 0.0219(16) 0.0390(17) -0.0083(15) 0.0142(16) 0.0068(15)
C510 0.0372(16) 0.0119(14) 0.0402(17) -0.0025(15) 0.0074(16) 0.0096(14)
C511 0.0322(16) 0.0275(16) 0.0337(16) 0.0117(15) -0.0041(15) 0.0062(15)
C512 0.0287(13) 0.0206(13) 0.0428(14) 0.0049(13) 0.0027(13) 0.0120(12)
C513 0.0222(16) 0.0369(16) 0.0499(17) -0.0047(16) 0.0028(15) 0.0159(15)
C514 0.0174(15) 0.0358(15) 0.0374(17) 0.0061(16) -0.0028(15) 0.0045(14)
C515 0.0255(15) 0.0371(15) 0.0296(15) 0.0089(14) -0.0074(14) 0.0020(14)
C516 0.0353(17) 0.0470(17) 0.0165(15) 0.0042(15) 0.0059(16) -0.0088(17)
C517 0.0301(17) 0.0451(16) 0.0196(16) 0.0055(15) -0.0052(15) -0.0086(16)
C518 0.0273(15) 0.0376(15) 0.0203(15) -0.0032(15) -0.0006(15) -0.0118(15)
C519 0.0337(15) 0.0340(15) 0.0234(15) -0.0108(14) 0.0078(14) -0.0091(15)
C520 0.0364(15) 0.0433(15) 0.0212(15) -0.0100(15) 0.0129(14) -0.0085(15)
C521 0.0302(16) 0.0437(17) 0.0283(15) -0.0037(15) 0.0195(14) -0.0088(16)
C522 0.0400(15) 0.0397(17) 0.0294(15) -0.0098(15) 0.0221(14) -0.0025(16)
C523 0.0383(15) 0.0367(15) 0.0431(15) -0.0119(14) 0.0196(14) 0.0071(14)
C524 0.0233(16) 0.0368(17) 0.0463(16) -0.0016(15) 0.0231(14) 0.0118(15)
C525 0.0227(13) 0.0414(14) 0.0378(14) -0.0058(13) 0.0179(12) -0.0021(13)
C526 0.0209(16) 0.0282(16) 0.0294(16) 0.0053(15) 0.0091(14) -0.0129(15)
C527 0.0145(14) 0.0336(16) 0.0338(15) 0.0020(15) 0.0114(13) -0.0061(14)
C528 0.0131(15) 0.0337(16) 0.0354(16) 0.0039(15) 0.0009(15) -0.0052(15)
C529 0.0196(15) 0.0289(15) 0.0260(15) 0.0000(14) 0.0004(14) -0.0113(14)
C530 0.0243(15) 0.0225(15) 0.0289(15) -0.0007(15) 0.0059(15) -0.0124(15)
C531 0.0368(16) 0.0154(14) 0.0275(15) 0.0128(13) 0.0023(15) -0.0096(15)
C532 0.0373(17) 0.0272(16) 0.0298(16) 0.0169(14) -0.0033(15) -0.0037(15)
C533 0.0334(14) 0.0398(14) 0.0184(13) 0.0125(12) 0.0079(12) -0.0095(13)
C534 0.0313(16) 0.0401(16) 0.0225(16) 0.0101(14) 0.0168(14) -0.0118(15)
C535 0.0317(15) 0.0264(15) 0.0285(14) 0.0095(14) 0.0086(14) -0.0141(14)
C536 0.0398(16) 0.0111(15) 0.0383(16) 0.0037(15) 0.0010(15) -0.0035(15)
C537 0.0339(15) 0.0151(15) 0.0322(15) -0.0026(14) 0.0079(14) -0.0098(14)
C538 0.0390(15) 0.0217(15) 0.0321(15) -0.0100(15) 0.0099(15) -0.0059(15)
C539 0.0440(16) 0.0219(16) 0.0390(17) -0.0083(15) 0.0142(16) 0.0068(15)
C540 0.0372(16) 0.0119(14) 0.0402(17) -0.0025(15) 0.0074(16) 0.0096(14)
C541 0.0322(16) 0.0275(16) 0.0337(16) 0.0117(15) -0.0041(15) 0.0062(15)
C542 0.0287(13) 0.0206(13) 0.0428(14) 0.0049(13) 0.0027(13) 0.0120(12)
C543 0.0222(16) 0.0369(16) 0.0499(17) -0.0047(16) 0.0028(15) 0.0159(15)
C544 0.0174(15) 0.0358(15) 0.0374(17) 0.0061(16) -0.0028(15) 0.0045(14)
C545 0.0255(15) 0.0371(15) 0.0296(15) 0.0089(14) -0.0074(14) 0.0020(14)
C546 0.0353(17) 0.0470(17) 0.0165(15) 0.0042(15) 0.0059(16) -0.0088(17)
C547 0.0301(17) 0.0451(16) 0.0196(16) 0.0055(15) -0.0052(15) -0.0086(16)
C548 0.0273(15) 0.0376(15) 0.0203(15) -0.0032(15) -0.0006(15) -0.0118(15)
C549 0.0337(15) 0.0340(15) 0.0234(15) -0.0108(14) 0.0078(14) -0.0091(15)
C550 0.0364(15) 0.0433(15) 0.0212(15) -0.0100(15) 0.0129(14) -0.0085(15)
C551 0.0302(16) 0.0437(17) 0.0283(15) -0.0037(15) 0.0195(14) -0.0088(16)
C552 0.0400(15) 0.0397(17) 0.0294(15) -0.0098(15) 0.0221(14) -0.0025(16)
C553 0.0383(15) 0.0367(15) 0.0431(15) -0.0119(14) 0.0196(14) 0.0071(14)
C554 0.0233(16) 0.0368(17) 0.0463(16) -0.0016(15) 0.0231(14) 0.0118(15)
C555 0.0227(13) 0.0414(14) 0.0378(14) -0.0058(13) 0.0179(12) -0.0021(13)
C556 0.0209(16) 0.0282(16) 0.0294(16) 0.0053(15) 0.0091(14) -0.0129(15)
C557 0.0145(14) 0.0336(16) 0.0338(15) 0.0020(15) 0.0114(13) -0.0061(14)
C558 0.0131(15) 0.0337(16) 0.0354(16) 0.0039(15) 0.0009(15) -0.0052(15)
C559 0.0196(15) 0.0289(15) 0.0260(15) 0.0000(14) 0.0004(14) -0.0113(14)
C560 0.0243(15) 0.0225(15) 0.0289(15) -0.0007(15) 0.0059(15) -0.0124(15)
C401 0.0092(10) 0.0403(13) 0.0353(12) -0.0072(11) 0.0108(9) -0.0037(10)
C402 0.0194(10) 0.0387(12) 0.0263(11) -0.0053(10) 0.0149(9) -0.0143(10)
C403 0.0247(11) 0.0416(13) 0.0242(11) -0.0070(10) 0.0185(9) -0.0140(10)
C404 0.0250(11) 0.0393(12) 0.0358(12) -0.0122(10) 0.0243(10) -0.0030(10)
C405 0.0159(11) 0.0437(14) 0.0545(15) -0.0138(12) 0.0145(11) 0.0057(11)
C406 0.0096(10) 0.0348(12) 0.0308(12) -0.0019(10) -0.0006(10) -0.0030(9)
C407 0.0129(10) 0.0362(12) 0.0271(12) 0.0066(10) -0.0041(9) 0.0060(9)
C408 0.0241(12) 0.0453(13) 0.0198(11) 0.0042(10) -0.0055(10) 0.0057(11)
C409 0.0286(12) 0.0408(13) 0.0180(11) -0.0084(10) 0.0003(10) -0.0133(11)
C410 0.0194(11) 0.0302(11) 0.0204(11) -0.0036(10) 0.0009(9) -0.0113(10)
C411 0.0252(12) 0.0280(12) 0.0263(11) 0.0031(10) 0.0085(10) -0.0164(10)
C412 0.0235(11) 0.0232(12) 0.0280(11) -0.0067(10) 0.0067(10) -0.0140(10)
C413 0.0330(12) 0.0141(10) 0.0293(11) -0.0079(9) 0.0074(10) -0.0072(9)
C414 0.0417(13) 0.0096(10) 0.0352(12) 0.0024(9) 0.0009(11) -0.0047(10)
C415 0.0390(14) 0.0245(12) 0.0315(12) 0.0123(10) 0.0051(11) -0.0141(11)
C416 0.0364(14) 0.0437(13) 0.0187(11) 0.0044(10) 0.0162(10) -0.0088(11)
C417 0.0420(12) 0.0322(11) 0.0239(11) 0.0122(9) 0.0059(10) -0.0117(11)
C418 0.0363(12) 0.0322(12) 0.0269(12) 0.0222(10) -0.0013(11) 0.0006(11)
C419 0.0350(12) 0.0427(13) 0.0127(10) 0.0097(9) -0.0020(9) -0.0036(11)
C420 0.0340(13) 0.0520(14) 0.0112(10) 0.0016(10) 0.0096(10) -0.0086(12)
C421 0.0360(13) 0.0392(14) 0.0358(14) -0.0173(11) 0.0238(11) -0.0037(11)
C422 0.0401(13) 0.0412(13) 0.0185(11) -0.0166(10) 0.0135(10) -0.0133(11)
C423 0.0385(13) 0.0264(13) 0.0212(11) -0.0102(10) 0.0051(10) -0.0095(11)
C424 0.0410(13) 0.0145(11) 0.0353(12) -0.0116(10) 0.0127(11) -0.0076(10)
C425 0.0455(14) 0.0191(12) 0.0468(14) -0.0157(11) 0.0247(12) 0.0019(11)
C426 0.0280(13) 0.0333(13) 0.0522(15) -0.0050(12) 0.0100(12) 0.0158(11)
C427 0.0361(13) 0.0196(11) 0.0536(14) -0.0092(11) 0.0081(11) 0.0149(10)
C428 0.0419(12) 0.0143(10) 0.0480(14) 0.0012(10) 0.0033(12) 0.0097(10)
C429 0.0396(13) 0.0193(12) 0.0403(13) 0.0115(10) -0.0078(10) 0.0119(10)
C430 0.0209(11) 0.0275(11) 0.0425(13) 0.0029(10) -0.0055(10) 0.0151(9)
C431 0.0109(10) 0.0364(12) 0.0427(13) 0.0025(11) 0.0124(10) -0.0007(10)
C432 0.0206(11) 0.0386(12) 0.0335(12) 0.0017(10) 0.0187(10) -0.0104(10)
C433 0.0278(12) 0.0430(13) 0.0304(12) 0.0007(11) 0.0223(10) -0.0094(11)
C434 0.0244(11) 0.0408(12) 0.0333(11) -0.0109(10) 0.0229(9) -0.0020(10)
C435 0.0201(12) 0.0458(14) 0.0523(13) -0.0034(12) 0.0186(10) 0.0110(11)
C436 0.0087(10) 0.0347(13) 0.0396(13) 0.0079(11) 0.0006(10) -0.0018(10)
C437 0.0135(11) 0.0308(12) 0.0284(13) 0.0122(10) -0.0063(10) 0.0050(9)
C438 0.0228(12) 0.0364(13) 0.0172(11) 0.0004(10) -0.0089(9) -0.0007(11)
C439 0.0246(11) 0.0334(12) 0.0197(11) -0.0017(10) -0.0019(10) -0.0124(10)
C440 0.0170(10) 0.0286(11) 0.0253(12) 0.0022(10) 0.0003(9) -0.0132(10)
C441 0.0243(12) 0.0284(12) 0.0304(12) 0.0096(10) 0.0087(10) -0.0135(10)
C442 0.0225(11) 0.0206(12) 0.0307(12) 0.0019(10) 0.0053(10) -0.0130(10)
C443 0.0335(12) 0.0113(11) 0.0358(12) -0.0003(9) 0.0066(10) -0.0102(10)
C444 0.0412(11) 0.0104(11) 0.0462(13) 0.0104(10) 0.0019(12) -0.0047(10)
C445 0.0392(15) 0.0209(12) 0.0323(12) 0.0153(10) 0.0044(11) -0.0108(11)
C446 0.0425(14) 0.0445(13) 0.0224(12) 0.0085(10) 0.0185(11) -0.0085(11)
C447 0.0408(13) 0.0323(11) 0.0275(11) 0.0159(9) 0.0051(10) -0.0107(10)
C448 0.0361(13) 0.0316(13) 0.0236(11) 0.0201(10) -0.0029(10) 0.0023(11)
C449 0.0355(12) 0.0418(13) 0.0169(10) 0.0109(10) -0.0002(10) 0.0016(10)
C450 0.0320(12) 0.0511(14) 0.0107(10) 0.0002(10) 0.0084(10) -0.0029(11)
C451 0.0375(13) 0.0369(13) 0.0300(12) -0.0149(11) 0.0211(10) 0.0002(11)
C452 0.0421(14) 0.0428(13) 0.0189(11) -0.0115(11) 0.0174(11) -0.0045(12)
C453 0.0383(13) 0.0361(12) 0.0190(11) -0.0102(10) 0.0034(10) -0.0074(11)
C454 0.0376(12) 0.0249(11) 0.0271(12) -0.0141(10) 0.0098(10) -0.0075(10)
C455 0.0402(13) 0.0255(12) 0.0370(13) -0.0153(11) 0.0213(11) 0.0046(11)
C456 0.0249(11) 0.0355(13) 0.0469(13) -0.0016(11) 0.0089(11) 0.0168(10)
C457 0.0343(12) 0.0206(11) 0.0492(14) -0.0100(10) 0.0079(11) 0.0145(9)
C458 0.0441(13) 0.0134(10) 0.0409(13) 0.0017(10) 0.0021(12) 0.0091(10)
C459 0.0379(13) 0.0173(11) 0.0353(13) 0.0116(10) -0.0131(11) 0.0078(10)
C460 0.0224(11) 0.0299(11) 0.0357(11) 0.0037(10) -0.0048(10) 0.0159(9)

loop_
_atom_type_symbol
_atom_type_description
_atom_type_scat_dispersion_real
_atom_type_scat_dispersion_imag
_atom_type_scat_source
C C 0.0033 0.0016 'International Tables Vol C Tables 4.2.6.8 and 6.1.1.4'
H H 0.0000 0.0000 'International Tables Vol C Tables 4.2.6.8 and 6.1.1.4'
N N 0.0061 0.0033 'International Tables Vol C Tables 4.2.6.8 and 6.1.1.4'

loop_
_geom_angle_atom_site_label_1
_geom_angle_atom_site_label_2
_geom_angle_atom_site_label_3
_geom_angle
C131 N6 C128 109.35(12)
C131 N6 C132 109.14(12)
C128 N6 C132 108.93(13)
C133 N7 C008 108.00(13)
C133 N7 C130 108.20(12)
C008 N7 C130 112.09(12)
C133 N7 C129 108.64(12)
C008 N7 C129 111.41(12)
C130 N7 C129 108.39(12)
N6 C128 C129 111.06(13)
N6 C128 H00A 109.4
C129 C128 H00A 109.4
N6 C128 H00B 109.4
C129 C128 H00B 109.4
H00A C128 H00B 108.0
C128 C129 N7 112.10(12)
C128 C129 H00C 109.2
N7 C129 H00C 109.2
C128 C129 H00D 109.2
N7 C129 H00D 109.2
H00C C129 H00D 107.9
N7 C130 C131 112.16(12)
N7 C130 H00E 109.2
C131 C130 H00E 109.2
N7 C130 H00F 109.2
C131 C130 H00F 109.2
H00E C130 H00F 107.9
N6 C131 C130 110.87(12)
N6 C131 H00G 109.5
C130 C131 H00G 109.5
N6 C131 H00H 109.5
C130 C131 H00H 109.5
H00G C131 H00H 108.1
N6 C132 H00I 109.5
N6 C132 H00J 109.5
H00I C132 H00J 109.5
N6 C132 H00K 109.5
H00I C132 H00K 109.5
H00J C132 H00K 109.5
N7 C008 H00L 109.5
N7 C008 H00M 109.5
H00L C008 H00M 109.5
N7 C008 H00N 109.5
H00L C008 H00N 109.5
H00M C008 H00N 109.5
N7 C133 H00O 109.5
N7 C133 H00P 109.5
H00O C133 H00P 109.5
N7 C133 H00Q 109.5
H00O C133 H00Q 109.5
H00P C133 H00Q 109.5
C135 N9 C136 109.81(12)
C135 N9 C139 109.44(13)
C136 N9 C139 108.88(13)
C016 N8 C138 108.04(13)
C016 N8 C137 111.48(12)
C138 N8 C137 109.49(12)
C016 N8 C134 111.91(12)
C138 N8 C134 107.64(12)
C137 N8 C134 108.20(12)
N8 C137 C136 111.85(12)
N8 C137 H01A 109.2
C136 C137 H01A 109.2
N8 C137 H01B 109.2
C136 C137 H01B 109.2
H01A C137 H01B 107.9
N9 C136 C137 110.85(13)
N9 C136 H01C 109.5
C137 C136 H01C 109.5
N9 C136 H01D 109.5
C137 C136 H01D 109.5
H01C C136 H01D 108.1
C135 C134 N8 112.02(13)
C135 C134 H01E 109.2
N8 C134 H01E 109.2
C135 C134 H01F 109.2
N8 C134 H01F 109.2
H01E C134 H01F 107.9
N9 C135 C134 110.81(13)
N9 C135 H01G 109.5
C134 C135 H01G 109.5
N9 C135 H01H 109.5
C134 C135 H01H 109.5
H01G C135 H01H 108.1
N8 C016 H01I 109.5
N8 C016 H01J 109.5
H01I C016 H01J 109.5
N8 C016 H01K 109.5
H01I C016 H01K 109.5
H01J C016 H01K 109.5
N8 C138 H01L 109.5
N8 C138 H01M 109.5
H01L C138 H01M 109.5
N8 C138 H01N 109.5
H01L C138 H01N 109.5
H01M C138 H01N 109.5
N9 C139 H01O 109.5
N9 C139 H01P 109.5
H01O C139 H01P 109.5
N9 C139 H01Q 109.5
H01O C139 H01Q 109.5
H01P C139 H01Q 109.5
C123 N5 C124 109.38(12)
C123 N5 C127 109.10(13)
C124 N5 C127 108.75(13)
C027 N4 C126 108.12(13)
C027 N4 C122 112.14(12)
C126 N4 C122 107.98(12)
C027 N4 C125 111.33(12)
C126 N4 C125 108.92(12)
C122 N4 C125 108.25(12)
C123 C122 N4 112.09(13)
C123 C122 H02A 109.2
N4 C122 H02A 109.2
C123 C122 H02B 109.2
N4 C122 H02B 109.2
H02A C122 H02B 107.9
C124 C125 N4 111.88(12)
C124 C125 H02C 109.2
N4 C125 H02C 109.2
C124 C125 H02D 109.2
N4 C125 H02D 109.2
H02C C125 H02D 107.9
N5 C124 C125 111.26(13)
N5 C124 H02E 109.4
C125 C124 H02E 109.4
N5 C124 H02F 109.4
C125 C124 H02F 109.4
H02E C124 H02F 108.0
N5 C123 C122 111.30(12)
N5 C123 H02G 109.4
C122 C123 H02G 109.4
N5 C123 H02H 109.4
C122 C123 H02H 109.4
H02G C123 H02H 108.0
N4 C126 H02I 109.5
N4 C126 H02J 109.5
H02I C126 H02J 109.5
N4 C126 H02K 109.5
H02I C126 H02K 109.5
H02J C126 H02K 109.5
N5 C127 H02L 109.5
N5 C127 H02M 109.5
H02L C127 H02M 109.5
N5 C127 H02N 109.5
H02L C127 H02N 109.5
H02M C127 H02N 109.5
N4 C027 H02O 109.5
N4 C027 H02P 109.5
H02O C027 H02P 109.5
N4 C027 H02Q 109.5
H02O C027 H02Q 109.5
H02P C027 H02Q 109.5
C106 C101 C102 120.41(16)
C106 C101 C107 119.57(15)
C102 C101 C107 119.99(15)
N1 C107 C101 178.41(19)
C105 C106 C101 119.88(16)
C105 C106 H030 120.1
C101 C106 H030 120.1
C104 C105 C106 120.03(16)
C104 C105 H031 120.0
C106 C105 H031 120.0
C103 C102 C101 119.01(17)
C103 C102 H033 120.5
C101 C102 H033 120.5
C105 C104 C103 120.02(17)
C105 C104 H034 120.0
C103 C104 H034 120.0
C102 C103 C104 120.64(18)
C102 C103 H035 119.7
C104 C103 H035 119.7
C109 C108 C113 120.15(15)
C109 C108 C114 120.22(15)
C113 C108 C114 119.56(15)
N2 C114 C108 178.22(18)
C112 C113 C108 119.85(15)
C112 C113 H038 120.1
C108 C113 H038 120.1
C113 C112 C111 120.06(16)
C113 C112 H040 120.0
C111 C112 H040 120.0
C110 C109 C108 119.59(16)
C110 C109 H041 120.2
C108 C109 H041 120.2
C110 C111 C112 120.09(17)
C110 C111 H042 120.0
C112 C111 H042 120.0
C111 C110 C109 120.24(17)
C111 C110 H043 119.9
C109 C110 H043 119.9
C116 C115 C120 119.91(15)
C116 C115 C121 119.96(15)
C120 C115 C121 120.03(15)
N3 C121 C115 177.61(19)
C120 C119 C118 120.11(16)
C120 C119 H047 119.9
C118 C119 H047 119.9
C119 C120 C115 119.93(16)
C119 C120 H048 120.0
C115 C120 H048 120.0
C117 C116 C115 119.74(16)
C117 C116 H049 120.1
C115 C116 H049 120.1
C119 C118 C117 120.03(17)
C119 C118 H050 120.0
C117 C118 H050 120.0
C116 C117 C118 120.27(17)
C116 C117 H051 119.9
C118 C117 H051 119.9
C706 C701 C702 119.98(11)
C706 C701 C705 119.99(11)
C702 C701 C705 108.6(7)
C711 C702 C701 120.01(11)
C711 C702 C703 120.00(11)
C701 C702 C703 107.4(8)
C716 C703 C704 120.01(11)
C716 C703 C702 119.98(11)
C704 C703 C702 108.5(7)
C721 C704 C705 119.97(11)
C721 C704 C703 119.98(11)
C705 C704 C703 107.9(7)
C726 C705 C701 120.00(11)
C726 C705 C704 120.00(11)
C701 C705 C704 107.7(7)
C701 C706 C710 120.01(11)
C701 C706 C707 119.99(11)
C710 C706 C707 107.6(9)
C730 C707 C708 119.97(11)
C730 C707 C706 119.99(11)
C708 C707 C706 109.9(10)
C749 C708 C709 119.98(12)
C749 C708 C707 119.98(12)
C709 C708 C707 105.1(12)
C753 C709 C708 119.96(11)
C753 C709 C710 119.99(11)
C708 C709 C710 110.6(10)
C712 C710 C706 120.01(11)
C712 C710 C709 120.00(12)
C706 C710 C709 106.6(9)
C702 C711 C712 120.01(11)
C702 C711 C715 120.01(11)
C712 C711 C715 107.8(7)
C710 C712 C711 119.95(11)
C710 C712 C713 119.94(11)
C711 C712 C713 109.0(7)
C754 C713 C714 120.01(12)
C754 C713 C712 120.00(11)
C714 C713 C712 106.5(7)
C758 C714 C713 119.97(11)
C758 C714 C715 120.00(11)
C713 C714 C715 109.4(7)
C717 C715 C711 119.99(11)
C717 C715 C714 119.99(11)
C711 C715 C714 107.2(7)
C703 C716 C717 120.00(11)
C703 C716 C720 120.00(11)
C717 C716 C720 109.3(10)
C715 C717 C718 120.00(11)
C715 C717 C716 120.00(11)
C718 C717 C716 106.8(9)
C759 C718 C717 119.99(11)
C759 C718 C719 119.99(11)
C717 C718 C719 108.6(10)
C738 C719 C720 120.00(11)
C738 C719 C718 119.99(11)
C720 C719 C718 108.2(11)
C722 C720 C719 119.99(12)
C722 C720 C716 119.98(12)
C719 C720 C716 107.0(12)
C704 C721 C725 120.02(11)
C704 C721 C722 120.00(11)
C725 C721 C722 108.2(10)
C720 C722 C721 120.00(11)
C720 C722 C723 119.97(11)
C721 C722 C723 109.3(12)
C739 C723 C722 119.97(12)
C739 C723 C724 119.97(12)
C722 C723 C724 105.7(12)
C743 C724 C723 119.95(11)
C743 C724 C725 119.96(11)
C723 C724 C725 110.4(10)
C727 C725 C721 120.02(11)
C727 C725 C724 119.94(11)
C721 C725 C724 106.4(9)
C705 C726 C730 119.99(11)
C705 C726 C727 120.00(11)
C730 C726 C727 109.6(7)
C725 C727 C728 120.00(11)
C725 C727 C726 119.94(11)
C728 C727 C726 105.6(8)
C744 C728 C727 120.00(11)
C744 C728 C729 119.97(11)
C727 C728 C729 110.2(7)
C748 C729 C730 119.97(12)
C748 C729 C728 119.98(12)
C730 C729 C728 106.7(7)
C707 C730 C726 120.01(11)
C707 C730 C729 120.00(11)
C726 C730 C729 107.8(7)
C736 C731 C732 119.99(11)
C736 C731 C735 120.00(17)
C732 C731 C735 108.8(7)
C741 C732 C731 119.98(11)
C741 C732 C733 120.00(11)
C731 C732 C733 107.2(7)
C746 C733 C734 119.99(11)
C746 C733 C732 119.97(11)
C734 C733 C732 108.6(7)
C751 C734 C735 119.98(11)
C751 C734 C733 120.01(11)
C735 C734 C733 107.9(7)
C756 C735 C734 120.03(11)
C756 C735 C731 119.97(17)
C734 C735 C731 107.6(7)
C731 C736 C737 120.01(12)
C731 C736 C740 120.02(11)
C737 C736 C740 106.9(9)
C760 C737 C736 119.99(14)
C760 C737 C738 120.00(11)
C736 C737 C738 109.3(10)
C719 C738 C739 120.00(11)
C719 C738 C737 120.00(12)
C739 C738 C737 107.0(12)
C723 C739 C738 119.99(11)
C723 C739 C740 120.00(11)
C738 C739 C740 108.3(12)
C742 C740 C736 119.99(11)
C742 C740 C739 120.01(11)
C736 C740 C739 108.5(10)
C732 C741 C745 120.00(11)
C732 C741 C742 120.02(11)
C745 C741 C742 107.4(7)
C740 C742 C741 119.96(11)
C740 C742 C743 119.97(11)
C741 C742 C743 109.8(7)
C724 C743 C744 119.96(12)
C724 C743 C742 119.97(12)
C744 C743 C742 105.6(7)
C728 C744 C745 120.01(11)
C728 C744 C743 119.95(11)
C745 C744 C743 110.0(7)
C747 C745 C741 119.99(11)
C747 C745 C744 120.00(11)
C741 C745 C744 107.1(7)
C733 C746 C747 120.01(11)
C733 C746 C750 120.00(11)
C747 C746 C750 107.9(10)
C745 C747 C746 120.01(11)
C745 C747 C748 119.98(11)
C746 C747 C748 106.7(9)
C729 C748 C749 119.97(11)
C729 C748 C747 119.98(11)
C749 C748 C747 110.1(10)
C708 C749 C750 119.98(11)
C708 C749 C748 119.99(11)
C750 C749 C748 105.8(12)
C752 C750 C749 119.98(11)
C752 C750 C746 120.00(11)
C749 C750 C746 109.4(11)
C734 C751 C755 119.98(11)
C734 C751 C752 119.99(11)
C755 C751 C752 109.0(10)
C750 C752 C753 119.99(11)
C750 C752 C751 120.00(11)
C753 C752 C751 107.4(12)
C709 C753 C752 119.97(12)
C709 C753 C754 119.97(11)
C752 C753 C754 107.9(12)
C713 C754 C755 119.97(11)
C713 C754 C753 120.02(11)
C755 C754 C753 108.7(10)
C757 C755 C751 120.03(11)
C757 C755 C754 119.97(11)
C751 C755 C754 106.9(9)
C735 C756 C760 120.03(16)
C735 C756 C757 119.99(11)
C760 C756 C757 107.6(8)
C755 C757 C758 120.02(11)
C755 C757 C756 119.97(11)
C758 C757 C756 107.5(8)
C714 C758 C757 119.99(11)
C714 C758 C759 119.99(11)
C757 C758 C759 109.2(7)
C718 C759 C760 120.00(12)
C718 C759 C758 119.99(11)
C760 C759 C758 106.6(7)
C737 C760 C756 119.98(11)
C737 C760 C759 119.98(11)
C756 C760 C759 109.1(7)
C306 C301 C305 120.60(19)
C306 C301 C302 119.96(18)
C305 C301 C302 107.81(17)
C311 C302 C301 119.67(19)
C311 C302 C303 119.7(2)
C301 C302 C303 108.34(17)
C316 C303 C304 120.36(17)
C316 C303 C302 119.7(2)
C304 C303 C302 107.89(17)
C321 C304 C303 120.00(18)
C321 C304 C305 120.0(2)
C303 C304 C305 107.94(17)
C326 C305 C301 119.85(19)
C326 C305 C304 120.3(2)
C301 C305 C304 108.01(18)
C301 C306 C310 120.73(18)
C301 C306 C307 119.83(18)
C310 C306 C307 107.50(18)
C330 C307 C308 120.56(19)
C330 C307 C306 119.49(19)
C308 C307 C306 108.20(18)
C349 C308 C309 120.0(2)
C349 C308 C307 119.88(19)
C309 C308 C307 107.95(18)
C353 C309 C308 120.35(19)
C353 C309 C310 119.7(2)
C308 C309 C310 108.14(18)
C312 C310 C306 119.77(19)
C312 C310 C309 119.9(2)
C306 C310 C309 108.22(18)
C302 C311 C315 120.80(18)
C302 C311 C312 120.16(19)
C315 C311 C312 107.26(17)
C310 C312 C313 120.47(19)
C310 C312 C311 119.70(19)
C313 C312 C311 108.08(18)
C354 C313 C314 121.41(19)
C354 C313 C312 119.32(19)
C314 C313 C312 107.77(17)
C358 C314 C313 119.43(18)
C358 C314 C315 119.69(18)
C313 C314 C315 108.44(18)
C317 C315 C314 120.18(18)
C317 C315 C311 119.45(18)
C314 C315 C311 108.45(17)
C303 C316 C317 120.5(2)
C303 C316 C320 119.38(17)
C317 C316 C320 108.27(17)
C315 C317 C318 120.04(18)
C315 C317 C316 119.9(2)
C318 C317 C316 108.16(17)
C359 C318 C317 119.98(18)
C359 C318 C319 120.03(18)
C317 C318 C319 108.07(17)
C338 C319 C320 119.2(2)
C338 C319 C318 120.28(19)
C320 C319 C318 107.83(17)
C322 C320 C316 119.82(18)
C322 C320 C319 120.9(2)
C316 C320 C319 107.67(17)
C304 C321 C322 120.06(18)
C304 C321 C325 119.9(2)
C322 C321 C325 108.18(17)
C320 C322 C321 120.38(17)
C320 C322 C323 119.4(2)
C321 C322 C323 108.10(17)
C339 C323 C324 120.39(19)
C339 C323 C322 119.6(2)
C324 C323 C322 107.50(18)
C343 C324 C323 120.23(19)
C343 C324 C325 119.29(18)
C323 C324 C325 108.51(17)
C327 C325 C324 120.55(18)
C327 C325 C321 119.9(2)
C324 C325 C321 107.71(18)
C305 C326 C330 120.15(18)
C305 C326 C327 119.40(18)
C330 C326 C327 107.89(17)
C325 C327 C328 120.35(18)
C325 C327 C326 120.57(19)
C328 C327 C326 107.66(17)
C344 C328 C329 120.07(18)
C344 C328 C327 119.10(18)
C329 C328 C327 108.52(18)
C348 C329 C328 120.39(18)
C348 C329 C330 119.77(18)
C328 C329 C330 107.68(18)
C307 C330 C326 120.07(19)
C307 C330 C329 119.5(2)
C326 C330 C329 108.24(18)
C336 C331 C335 120.98(19)
C336 C331 C332 120.02(19)
C335 C331 C332 106.95(18)
C341 C332 C333 119.8(2)
C341 C332 C331 119.58(19)
C333 C332 C331 108.45(18)
C346 C333 C334 119.87(18)
C346 C333 C332 120.3(2)
C334 C333 C332 108.47(18)
C351 C334 C333 120.69(19)
C351 C334 C335 120.5(2)
C333 C334 C335 107.30(18)
C356 C335 C331 119.22(19)
C356 C335 C334 119.6(2)
C331 C335 C334 108.83(18)
C331 C336 C340 120.14(18)
C331 C336 C337 119.79(19)
C340 C336 C337 107.99(18)
C360 C337 C338 120.96(19)
C360 C337 C336 119.03(19)
C338 C337 C336 107.95(18)
C319 C338 C339 120.15(19)
C319 C338 C337 119.43(19)
C339 C338 C337 108.36(18)
C323 C339 C338 120.78(18)
C323 C339 C340 119.12(19)
C338 C339 C340 108.13(18)
C342 C340 C336 120.09(19)
C342 C340 C339 120.62(19)
C336 C340 C339 107.57(18)
C332 C341 C342 120.15(19)
C332 C341 C345 120.2(2)
C342 C341 C345 107.21(17)
C340 C342 C341 120.01(19)
C340 C342 C343 119.84(18)
C341 C342 C343 108.52(17)
C324 C343 C344 120.56(18)
C324 C343 C342 119.80(18)
C344 C343 C342 107.86(17)
C328 C344 C343 120.14(18)
C328 C344 C345 119.73(18)
C343 C344 C345 108.07(17)
C347 C345 C344 119.98(18)
C347 C345 C341 119.59(18)
C344 C345 C341 108.35(17)
C333 C346 C347 119.6(2)
C333 C346 C350 119.43(17)
C347 C346 C350 107.87(18)
C345 C347 C346 120.4(2)
C345 C347 C348 120.13(18)
C346 C347 C348 108.04(17)
C329 C348 C349 120.75(19)
C329 C348 C347 119.70(18)
C349 C348 C347 107.71(18)
C308 C349 C350 120.5(2)
C308 C349 C348 119.51(19)
C350 C349 C348 107.95(18)
C352 C350 C349 119.1(2)
C352 C350 C346 120.52(18)
C349 C350 C346 108.42(17)
C334 C351 C352 119.76(18)
C334 C351 C355 119.7(2)
C352 C351 C355 107.97(18)
C350 C352 C351 119.71(19)
C350 C352 C353 120.4(2)
C351 C352 C353 107.97(18)
C309 C353 C354 120.2(2)
C309 C353 C352 119.6(2)
C354 C353 C352 107.77(18)
C313 C354 C355 119.28(19)
C313 C354 C353 120.3(2)
C355 C354 C353 108.29(18)
C357 C355 C354 120.46(19)
C357 C355 C351 119.6(2)
C354 C355 C351 108.00(18)
C335 C356 C360 120.5(2)
C335 C356 C357 119.7(2)
C360 C356 C357 108.70(18)
C355 C357 C356 120.83(19)
C355 C357 C358 120.31(19)
C356 C357 C358 107.13(18)
C314 C358 C359 120.00(19)
C314 C358 C357 119.10(19)
C359 C358 C357 108.27(18)
C318 C359 C358 120.10(18)
C318 C359 C360 120.15(18)
C358 C359 C360 107.87(18)
C337 C360 C356 120.46(19)
C337 C360 C359 119.14(19)
C356 C360 C359 108.02(18)
C606 C601 C605 120.00(11)
C606 C601 C602 119.95(11)
C605 C601 C602 109.3(7)
C611 C602 C603 120.02(11)
C611 C602 C601 119.97(11)
C603 C602 C601 107.3(7)
C616 C603 C602 120.03(11)
C616 C603 C604 120.00(11)
C602 C603 C604 107.7(7)
C621 C604 C603 120.02(11)
C621 C604 C605 119.98(11)
C603 C604 C605 109.1(7)
C626 C605 C601 120.01(11)
C626 C605 C604 119.99(11)
C601 C605 C604 106.5(6)
C601 C606 C607 119.96(11)
C601 C606 C610 120.02(12)
C607 C606 C610 106.6(8)
C630 C607 C606 119.99(11)
C630 C607 C608 120.02(11)
C606 C607 C608 107.1(10)
C649 C608 C609 119.94(11)
C649 C608 C607 119.95(11)
C609 C608 C607 110.7(10)
C653 C609 C608 119.98(12)
C653 C609 C610 119.95(12)
C608 C609 C610 104.3(9)
C612 C610 C609 119.88(11)
C612 C610 C606 119.94(11)
C609 C610 C606 111.0(7)
C602 C611 C612 120.03(11)
C602 C611 C615 119.97(11)
C612 C611 C615 108.8(7)
C610 C612 C611 119.95(12)
C610 C612 C613 119.91(12)
C611 C612 C613 105.3(7)
C654 C613 C612 119.94(11)
C654 C613 C614 119.89(11)
C612 C613 C614 111.4(7)
C658 C614 C615 119.98(11)
C658 C614 C613 119.99(12)
C615 C614 C613 105.0(7)
C617 C615 C614 119.96(11)
C617 C615 C611 120.03(11)
C614 C615 C611 109.3(7)
C603 C616 C617 119.95(11)
C603 C616 C620 119.93(11)
C617 C616 C620 110.0(7)
C615 C617 C618 120.03(11)
C615 C617 C616 119.97(11)
C618 C617 C616 107.7(7)
C659 C618 C617 119.99(11)
C659 C618 C619 120.01(12)
C617 C618 C619 106.4(8)
C638 C619 C620 119.94(11)
C638 C619 C618 120.00(11)
C620 C619 C618 110.9(8)
C622 C620 C619 119.98(12)
C622 C620 C616 119.98(12)
C619 C620 C616 104.9(9)
C604 C621 C625 120.00(11)
C604 C621 C622 119.96(11)
C625 C621 C622 108.4(7)
C620 C622 C623 119.98(11)
C620 C622 C621 120.01(11)
C623 C622 C621 107.5(7)
C639 C623 C622 120.00(11)
C639 C623 C624 119.96(11)
C622 C623 C624 108.4(8)
C643 C624 C625 120.02(11)
C643 C624 C623 120.00(11)
C625 C624 C623 107.9(8)
C627 C625 C624 120.00(11)
C627 C625 C621 119.98(11)
C624 C625 C621 107.8(8)
C605 C626 C630 119.98(11)
C605 C626 C627 119.99(11)
C630 C626 C627 107.1(7)
C625 C627 C628 119.95(11)
C625 C627 C626 119.99(11)
C628 C627 C626 109.9(7)
C644 C628 C629 120.05(12)
C644 C628 C627 120.02(12)
C629 C628 C627 105.8(6)
C648 C629 C628 119.89(11)
C648 C629 C630 119.93(11)
C628 C629 C630 109.6(6)
C607 C630 C626 120.03(11)
C607 C630 C629 120.01(11)
C626 C630 C629 107.5(6)
C636 C631 C635 120.00(17)
C636 C631 C632 119.96(11)
C635 C631 C632 108.8(7)
C641 C632 C633 120.04(11)
C641 C632 C631 119.98(11)
C633 C632 C631 108.1(7)
C646 C633 C632 119.99(12)
C646 C633 C634 119.98(11)
C632 C633 C634 107.1(7)
C651 C634 C633 120.01(11)
C651 C634 C635 119.94(11)
C633 C634 C635 109.4(7)
C656 C635 C631 119.97(17)
C656 C635 C634 119.98(11)
C631 C635 C634 106.6(6)
C631 C636 C640 120.03(11)
C631 C636 C637 120.00(12)
C640 C636 C637 108.6(8)
C660 C637 C636 119.97(14)
C660 C637 C638 120.01(11)
C636 C637 C638 107.2(10)
C619 C638 C639 119.97(11)
C619 C638 C637 119.98(12)
C639 C638 C637 108.6(10)
C623 C639 C640 120.03(11)
C623 C639 C638 120.00(11)
C640 C639 C638 107.8(9)
C642 C640 C639 120.01(11)
C642 C640 C636 120.00(11)
C639 C640 C636 107.7(7)
C632 C641 C642 120.01(11)
C632 C641 C645 119.91(11)
C642 C641 C645 110.2(7)
C640 C642 C643 119.97(11)
C640 C642 C641 119.95(11)
C643 C642 C641 106.4(7)
C624 C643 C644 119.97(11)
C624 C643 C642 120.01(11)
C644 C643 C642 108.4(7)
C628 C644 C645 119.97(11)
C628 C644 C643 119.99(11)
C645 C644 C643 109.1(7)
C647 C645 C644 119.92(11)
C647 C645 C641 119.98(11)
C644 C645 C641 105.9(7)
C633 C646 C650 119.99(11)
C633 C646 C647 119.95(11)
C650 C646 C647 109.3(9)
C645 C647 C648 120.07(11)
C645 C647 C646 120.01(11)
C648 C647 C646 107.0(8)
C629 C648 C647 120.01(11)
C629 C648 C649 120.02(11)
C647 C648 C649 108.3(8)
C608 C649 C648 120.02(11)
C608 C649 C650 119.95(11)
C648 C649 C650 108.6(9)
C652 C650 C646 120.00(12)
C652 C650 C649 119.98(12)
C646 C650 C649 106.8(9)
C634 C651 C655 119.99(12)
C634 C651 C652 119.96(12)
C655 C651 C652 105.8(7)
C650 C652 C653 119.94(11)
C650 C652 C651 119.96(11)
C653 C652 C651 110.8(8)
C609 C653 C654 120.01(11)
C609 C653 C652 119.97(11)
C654 C653 C652 105.5(9)
C613 C654 C653 120.00(11)
C613 C654 C655 120.00(12)
C653 C654 C655 109.1(9)
C657 C655 C651 119.98(11)
C657 C655 C654 120.00(11)
C651 C655 C654 108.6(8)
C635 C656 C660 120.08(16)
C635 C656 C657 120.01(11)
C660 C656 C657 105.7(7)
C655 C657 C656 119.98(11)
C655 C657 C658 119.96(11)
C656 C657 C658 110.2(6)
C614 C658 C659 120.06(11)
C614 C658 C657 119.98(11)
C659 C658 C657 106.6(6)
C618 C659 C658 119.93(11)
C618 C659 C660 119.94(11)
C658 C659 C660 108.0(6)
C637 C660 C656 119.94(11)
C637 C660 C659 120.00(11)
C656 C660 C659 109.4(6)
C806 C801 C805 121.7(2)
C806 C801 C802 120.1(2)
C805 C801 C802 106.67(19)
C811 C802 C803 121.0(2)
C811 C802 C801 118.9(2)
C803 C802 C801 108.2(2)
C816 C803 C802 120.2(2)
C816 C803 C804 118.5(2)
C802 C803 C804 109.1(2)
C821 C804 C805 122.0(2)
C821 C804 C803 119.9(2)
C805 C804 C803 106.4(2)
C826 C805 C804 119.6(2)
C826 C805 C801 118.8(2)
C804 C805 C801 109.60(19)
C801 C806 C810 121.0(2)
C801 C806 C807 119.7(2)
C810 C806 C807 106.84(19)
C830 C807 C808 120.7(2)
C830 C807 C806 119.6(2)
C808 C807 C806 108.18(19)
C849 C808 C807 119.3(2)
C849 C808 C809 120.9(2)
C807 C808 C809 108.10(19)
C853 C809 C810 119.71(19)
C853 C809 C808 119.7(2)
C810 C809 C808 108.77(19)
C812 C810 C809 120.9(2)
C812 C810 C806 119.2(2)
C809 C810 C806 108.1(2)
C802 C811 C815 119.9(2)
C802 C811 C812 120.4(2)
C815 C811 C812 107.97(18)
C810 C812 C813 120.0(2)
C810 C812 C811 120.3(2)
C813 C812 C811 107.51(18)
C854 C813 C812 120.19(19)
C854 C813 C814 119.26(18)
C812 C813 C814 108.25(18)
C858 C814 C813 119.58(19)
C858 C814 C815 120.2(2)
C813 C814 C815 107.77(18)
C817 C815 C811 119.61(19)
C817 C815 C814 119.76(19)
C811 C815 C814 108.50(18)
C803 C816 C817 119.72(19)
C803 C816 C820 120.96(19)
C817 C816 C820 106.95(18)
C815 C817 C816 119.51(19)
C815 C817 C818 119.64(19)
C816 C817 C818 108.57(18)
C859 C818 C819 119.91(19)
C859 C818 C817 120.4(2)
C819 C818 C817 108.79(18)
C838 C819 C818 120.7(2)
C838 C819 C820 119.9(2)
C818 C819 C820 107.39(19)
C822 C820 C819 120.7(2)
C822 C820 C816 118.9(2)
C819 C820 C816 108.28(18)
C804 C821 C822 120.8(2)
C804 C821 C825 118.4(2)
C822 C821 C825 108.21(19)
C820 C822 C821 121.0(2)
C820 C822 C823 118.7(2)
C821 C822 C823 109.0(2)
C839 C823 C822 121.7(2)
C839 C823 C824 118.79(19)
C822 C823 C824 107.16(19)
C843 C824 C825 120.7(2)
C843 C824 C823 120.1(2)
C825 C824 C823 107.23(19)
C827 C825 C824 118.9(2)
C827 C825 C821 120.6(2)
C824 C825 C821 108.38(19)
C805 C826 C830 121.2(2)
C805 C826 C827 119.8(2)
C830 C826 C827 107.51(18)
C825 C827 C828 120.9(2)
C825 C827 C826 119.6(2)
C828 C827 C826 107.97(18)
C844 C828 C829 119.9(2)
C844 C828 C827 119.39(19)
C829 C828 C827 107.81(19)
C848 C829 C828 120.5(2)
C848 C829 C830 118.90(19)
C828 C829 C830 108.62(18)
C807 C830 C826 119.2(2)
C807 C830 C829 120.13(19)
C826 C830 C829 108.09(18)
C836 C831 C835 121.6(2)
C836 C831 C832 119.5(2)
C835 C831 C832 107.23(19)
C841 C832 C833 119.2(2)
C841 C832 C831 119.5(2)
C833 C832 C831 108.9(2)
C846 C833 C832 121.3(2)
C846 C833 C834 119.08(19)
C832 C833 C834 108.05(19)
C851 C834 C835 121.2(2)
C851 C834 C833 119.87(19)
C835 C834 C833 107.06(19)
C856 C835 C834 119.6(2)
C856 C835 C831 119.2(2)
C834 C835 C831 108.76(19)
C831 C836 C840 122.5(2)
C831 C836 C837 119.4(2)
C840 C836 C837 106.3(2)
C860 C837 C838 120.7(2)
C860 C837 C836 118.9(2)
C838 C837 C836 108.27(19)
C819 C838 C837 119.7(2)
C819 C838 C839 120.3(2)
C837 C838 C839 107.6(2)
C823 C839 C840 120.9(2)
C823 C839 C838 118.6(2)
C840 C839 C838 108.7(2)
C842 C840 C839 120.5(2)
C842 C840 C836 118.8(2)
C839 C840 C836 109.1(2)
C832 C841 C845 120.7(2)
C832 C841 C842 119.93(19)
C845 C841 C842 107.21(18)
C840 C842 C843 121.2(2)
C840 C842 C841 119.8(2)
C843 C842 C841 107.27(17)
C824 C843 C844 120.62(19)
C824 C843 C842 118.46(19)
C844 C843 C842 108.72(18)
C828 C844 C843 119.42(19)
C828 C844 C845 119.8(2)
C843 C844 C845 108.31(18)
C847 C845 C841 119.54(18)
C847 C845 C844 120.30(18)
C841 C845 C844 108.48(18)
C833 C846 C847 120.12(19)
C833 C846 C850 119.52(19)
C847 C846 C850 108.13(18)
C845 C847 C846 119.17(18)
C845 C847 C848 119.60(18)
C846 C847 C848 108.91(17)
C829 C848 C849 120.26(19)
C829 C848 C847 119.9(2)
C849 C848 C847 107.85(18)
C808 C849 C848 120.7(2)
C808 C849 C850 118.45(19)
C848 C849 C850 107.93(19)
C852 C850 C846 120.7(2)
C852 C850 C849 120.6(2)
C846 C850 C849 107.18(18)
C834 C851 C852 121.0(2)
C834 C851 C855 119.4(2)
C852 C851 C855 107.26(19)
C850 C852 C851 119.8(2)
C850 C852 C853 119.9(2)
C851 C852 C853 108.9(2)
C809 C853 C852 120.4(2)
C809 C853 C854 119.41(19)
C852 C853 C854 108.09(19)
C813 C854 C855 121.71(19)
C813 C854 C853 119.73(19)
C855 C854 C853 106.80(18)
C857 C855 C854 119.23(19)
C857 C855 C851 119.8(2)
C854 C855 C851 108.91(19)
C835 C856 C860 120.7(2)
C835 C856 C857 119.88(19)
C860 C856 C857 108.03(18)
C855 C857 C858 119.98(19)
C855 C857 C856 120.1(2)
C858 C857 C856 107.92(18)
C814 C858 C859 120.0(2)
C814 C858 C857 120.25(19)
C859 C858 C857 107.47(18)
C818 C859 C858 120.1(2)
C818 C859 C860 119.18(18)
C858 C859 C860 108.87(18)
C837 C860 C856 120.3(2)
C837 C860 C859 119.87(19)
C856 C860 C859 107.71(18)
C506 C501 C502 120.02(12)
C506 C501 C505 120.00(12)
C502 C501 C505 105.3(4)
C511 C502 C501 119.89(11)
C511 C502 C503 119.99(11)
C501 C502 C503 110.2(4)
C516 C503 C504 120.07(11)
C516 C503 C502 119.93(11)
C504 C503 C502 107.1(5)
C521 C504 C503 119.99(11)
C521 C504 C505 120.01(11)
C503 C504 C505 107.2(4)
C526 C505 C501 119.87(11)
C526 C505 C504 119.87(11)
C501 C505 C504 110.1(4)
C501 C506 C510 119.92(11)
C501 C506 C507 119.98(11)
C510 C506 C507 110.2(7)
C530 C507 C508 119.98(11)
C530 C507 C506 119.91(12)
C508 C507 C506 106.5(9)
C549 C508 C509 120.00(11)
C549 C508 C507 119.99(11)
C509 C508 C507 108.1(8)
C553 C509 C510 119.94(11)
C553 C509 C508 120.03(11)
C510 C509 C508 109.3(6)
C512 C510 C509 120.12(11)
C512 C510 C506 119.96(11)
C509 C510 C506 105.9(6)
C502 C511 C512 120.01(11)
C502 C511 C515 120.02(11)
C512 C511 C515 107.3(4)
C510 C512 C511 120.03(11)
C510 C512 C513 119.88(11)
C511 C512 C513 108.6(4)
C554 C513 C514 120.16(11)
C554 C513 C512 119.94(11)
C514 C513 C512 107.8(4)
C558 C514 C513 119.91(11)
C558 C514 C515 119.97(11)
C513 C514 C515 107.7(5)
C517 C515 C514 120.03(11)
C517 C515 C511 119.94(11)
C514 C515 C511 108.6(4)
C503 C516 C517 120.05(11)
C503 C516 C520 119.93(11)
C517 C516 C520 108.1(6)
C515 C517 C516 120.01(11)
C515 C517 C518 119.97(11)
C516 C517 C518 108.1(6)
C559 C518 C519 120.01(11)
C559 C518 C517 119.99(11)
C519 C518 C517 107.7(7)
C538 C519 C518 120.01(11)
C538 C519 C520 119.96(11)
C518 C519 C520 108.4(8)
C522 C520 C519 120.01(11)
C522 C520 C516 120.01(11)
C519 C520 C516 107.7(7)
C504 C521 C522 119.94(11)
C504 C521 C525 120.07(11)
C522 C521 C525 108.2(5)
C520 C522 C523 120.04(11)
C520 C522 C521 120.06(11)
C523 C522 C521 108.1(5)
C539 C523 C524 120.02(11)
C539 C523 C522 119.93(11)
C524 C523 C522 107.6(4)
C543 C524 C523 120.00(11)
C543 C524 C525 119.95(11)
C523 C524 C525 108.5(4)
C527 C525 C521 119.94(11)
C527 C525 C524 120.02(11)
C521 C525 C524 107.5(4)
C505 C526 C530 120.03(11)
C505 C526 C527 120.07(11)
C530 C526 C527 107.7(6)
C525 C527 C528 119.97(11)
C525 C527 C526 120.00(11)
C528 C527 C526 108.3(5)
C544 C528 C529 119.99(11)
C544 C528 C527 120.01(11)
C529 C528 C527 107.8(7)
C548 C529 C528 120.01(11)
C548 C529 C530 120.00(11)
C528 C529 C530 108.0(9)
C507 C530 C526 120.05(11)
C507 C530 C529 120.00(11)
C526 C530 C529 108.2(9)
C536 C531 C532 120.06(11)
C536 C531 C535 119.94(17)
C532 C531 C535 106.9(4)
C541 C532 C531 119.95(11)
C541 C532 C533 119.98(11)
C531 C532 C533 108.6(4)
C546 C533 C534 120.09(11)
C546 C533 C532 119.95(11)
C534 C533 C532 108.1(4)
C551 C534 C533 119.91(11)
C551 C534 C535 120.06(11)
C533 C534 C535 107.3(4)
C556 C535 C534 119.92(11)
C556 C535 C531 119.96(16)
C534 C535 C531 109.1(4)
C531 C536 C540 119.94(11)
C531 C536 C537 120.02(11)
C540 C536 C537 110.0(7)
C560 C537 C538 119.99(12)
C560 C537 C536 119.97(14)
C538 C537 C536 105.9(9)
C519 C538 C539 120.01(11)
C519 C538 C537 119.98(11)
C539 C538 C537 109.3(8)
C523 C539 C540 119.97(11)
C523 C539 C538 120.04(11)
C540 C539 C538 107.9(6)
C542 C540 C539 120.07(11)
C542 C540 C536 119.93(11)
C539 C540 C536 106.8(5)
C532 C541 C542 119.97(11)
C532 C541 C545 120.05(11)
C542 C541 C545 108.0(4)
C540 C542 C541 120.09(11)
C540 C542 C543 119.96(11)
C541 C542 C543 107.5(4)
C524 C543 C542 119.96(11)
C524 C543 C544 120.03(11)
C542 C543 C544 108.9(5)
C528 C544 C543 120.00(11)
C528 C544 C545 120.01(11)
C543 C544 C545 107.0(4)
C547 C545 C544 119.98(11)
C547 C545 C541 119.93(11)
C544 C545 C541 108.6(4)
C533 C546 C550 119.94(11)
C533 C546 C547 120.07(11)
C550 C546 C547 105.5(6)
C545 C547 C546 119.96(11)
C545 C547 C548 120.01(11)
C546 C547 C548 109.0(7)
C529 C548 C549 119.97(11)
C529 C548 C547 119.99(11)
C549 C548 C547 108.9(9)
C508 C549 C548 120.00(12)
C508 C549 C550 119.92(12)
C548 C549 C550 105.5(9)
C552 C550 C546 119.90(11)
C552 C550 C549 119.96(11)
C546 C550 C549 111.1(7)
C534 C551 C552 119.97(11)
C534 C551 C555 119.98(11)
C552 C551 C555 108.5(5)
C550 C552 C551 120.06(11)
C550 C552 C553 120.01(12)
C551 C552 C553 107.0(4)
C509 C553 C554 119.95(11)
C509 C553 C552 119.94(11)
C554 C553 C552 109.2(4)
C513 C554 C553 120.09(11)
C513 C554 C555 119.91(11)
C553 C554 C555 107.1(5)
C557 C555 C551 119.95(11)
C557 C555 C554 119.95(11)
C551 C555 C554 108.2(5)
C535 C556 C560 119.99(16)
C535 C556 C557 120.00(11)
C560 C556 C557 108.6(7)
C555 C557 C558 120.09(11)
C555 C557 C556 120.06(11)
C558 C557 C556 106.5(5)
C514 C558 C557 119.95(11)
C514 C558 C559 119.95(11)
C557 C558 C559 109.8(7)
C518 C559 C560 119.97(11)
C518 C559 C558 120.04(11)
C560 C559 C558 106.6(8)
C537 C560 C556 120.03(11)
C537 C560 C559 119.98(11)
C556 C560 C559 108.5(8)
C406 C401 C405 120.8(3)
C406 C401 C402 119.8(2)
C405 C401 C402 107.6(2)
C411 C402 C403 119.1(2)
C411 C402 C401 119.7(2)
C403 C402 C401 108.9(2)
C416 C403 C402 119.5(2)
C416 C403 C404 119.4(2)
C402 C403 C404 109.1(2)
C421 C404 C403 121.1(2)
C421 C404 C405 120.2(3)
C403 C404 C405 106.0(2)
C426 C405 C401 120.8(3)
C426 C405 C404 118.4(3)
C401 C405 C404 108.5(2)
C401 C406 C410 120.6(3)
C401 C406 C407 118.7(2)
C410 C406 C407 109.3(2)
C430 C407 C408 121.1(3)
C430 C407 C406 118.8(2)
C408 C407 C406 108.1(2)
C449 C408 C407 121.2(3)
C449 C408 C409 118.9(3)
C407 C408 C409 107.4(2)
C453 C409 C410 120.3(2)
C453 C409 C408 119.6(4)
C410 C409 C408 108.0(2)
C412 C410 C406 119.6(4)
C412 C410 C409 120.4(2)
C406 C410 C409 107.3(2)
C402 C411 C412 119.9(3)
C402 C411 C415 120.3(2)
C412 C411 C415 107.9(2)
C410 C412 C413 118.9(2)
C410 C412 C411 120.3(3)
C413 C412 C411 108.5(2)
C454 C413 C412 119.7(2)
C454 C413 C414 120.6(4)
C412 C413 C414 108.7(2)
C458 C414 C413 120.5(3)
C458 C414 C415 119.9(2)
C413 C414 C415 107.1(2)
C417 C415 C411 120.6(3)
C417 C415 C414 119.3(3)
C411 C415 C414 107.6(2)
C403 C416 C417 121.4(2)
C403 C416 C420 119.2(3)
C417 C416 C420 107.8(2)
C415 C417 C416 119.1(3)
C415 C417 C418 120.1(3)
C416 C417 C418 108.9(2)
C459 C418 C419 119.9(3)
C459 C418 C417 120.3(3)
C419 C418 C417 107.3(2)
C438 C419 C418 120.1(3)
C438 C419 C420 119.5(2)
C418 C419 C420 108.9(2)
C422 C420 C419 120.9(3)
C422 C420 C416 119.7(3)
C419 C420 C416 107.1(2)
C404 C421 C422 119.5(3)
C404 C421 C425 119.5(3)
C422 C421 C425 109.3(2)
C420 C422 C421 121.0(3)
C420 C422 C423 119.3(3)
C421 C422 C423 107.7(2)
C439 C423 C424 120.4(2)
C439 C423 C422 120.0(3)
C424 C423 C422 107.8(2)
C443 C424 C423 121.3(2)
C443 C424 C425 118.3(4)
C423 C424 C425 108.3(2)
C427 C425 C421 121.4(3)
C427 C425 C424 119.7(3)
C421 C425 C424 106.9(2)
C405 C426 C430 118.2(3)
C405 C426 C427 121.2(3)
C430 C426 C427 108.7(3)
C425 C427 C428 121.0(3)
C425 C427 C426 119.3(3)
C428 C427 C426 107.3(2)
C444 C428 C429 119.9(3)
C444 C428 C427 120.2(3)
C429 C428 C427 109.1(3)
C448 C429 C428 120.9(3)
C448 C429 C430 118.7(2)
C428 C429 C430 107.4(3)
C407 C430 C426 122.6(3)
C407 C430 C429 118.5(2)
C426 C430 C429 107.5(2)
C436 C431 C432 120.3(2)
C436 C431 C435 121.6(2)
C432 C431 C435 106.3(2)
C441 C432 C433 119.2(2)
C441 C432 C431 119.8(2)
C433 C432 C431 109.1(2)
C446 C433 C432 121.3(3)
C446 C433 C434 116.9(2)
C432 C433 C434 109.2(2)
C451 C434 C433 121.8(2)
C451 C434 C435 119.8(3)
C433 C434 C435 106.6(2)
C456 C435 C431 119.1(3)
C456 C435 C434 119.9(3)
C431 C435 C434 108.8(3)
C431 C436 C440 120.0(3)
C431 C436 C437 119.3(3)
C440 C436 C437 108.3(2)
C460 C437 C438 120.5(2)
C460 C437 C436 118.2(2)
C438 C437 C436 108.6(2)
C419 C438 C437 120.8(2)
C419 C438 C439 119.9(3)
C437 C438 C439 107.1(2)
C423 C439 C440 119.9(2)
C423 C439 C438 120.2(3)
C440 C439 C438 108.2(2)
C442 C440 C439 120.0(2)
C442 C440 C436 120.1(3)
C439 C440 C436 107.9(2)
C432 C441 C445 119.8(2)
C432 C441 C442 120.2(3)
C445 C441 C442 108.3(2)
C440 C442 C441 119.5(3)
C440 C442 C443 119.3(2)
C441 C442 C443 109.1(2)
C424 C443 C442 119.1(2)
C424 C443 C444 121.9(4)
C442 C443 C444 107.0(2)
C428 C444 C445 121.0(3)
C428 C444 C443 118.9(3)
C445 C444 C443 107.6(2)
C447 C445 C441 121.2(3)
C447 C445 C444 118.6(3)
C441 C445 C444 108.0(2)
C433 C446 C447 118.4(3)
C433 C446 C450 120.8(3)
C447 C446 C450 108.8(2)
C445 C447 C446 120.0(3)
C445 C447 C448 121.2(3)
C446 C447 C448 107.1(2)
C429 C448 C449 121.5(3)
C429 C448 C447 118.4(2)
C449 C448 C447 108.3(2)
C408 C449 C448 119.0(3)
C408 C449 C450 120.4(3)
C448 C449 C450 108.5(2)
C452 C450 C446 120.5(3)
C452 C450 C449 121.0(3)
C446 C450 C449 107.2(2)
C434 C451 C452 120.0(3)
C434 C451 C455 120.0(3)
C452 C451 C455 108.6(2)
C450 C452 C451 120.0(3)
C450 C452 C453 118.4(3)
C451 C452 C453 108.3(2)
C409 C453 C454 119.4(2)
C409 C453 C452 121.7(4)
C454 C453 C452 107.3(2)
C413 C454 C453 121.3(2)
C413 C454 C455 119.1(3)
C453 C454 C455 107.9(2)
C457 C455 C451 120.2(3)
C457 C455 C454 119.7(3)
C451 C455 C454 107.9(2)
C435 C456 C460 119.0(3)
C435 C456 C457 120.1(3)
C460 C456 C457 109.1(3)
C455 C457 C458 120.0(3)
C455 C457 C456 119.9(3)
C458 C457 C456 108.0(2)
C414 C458 C457 120.1(3)
C414 C458 C459 120.5(3)
C457 C458 C459 108.1(3)
C418 C459 C458 120.0(3)
C418 C459 C460 120.5(2)
C458 C459 C460 108.3(3)
C437 C460 C456 122.8(2)
C437 C460 C459 118.2(2)
C456 C460 C459 106.5(2)

loop_
_geom_bond_atom_site_label_1
_geom_bond_atom_site_label_2
_geom_bond_distance
N6 C131 1.4621(19)
N6 C128 1.464(2)
N6 C132 1.468(2)
N7 C133 1.496(2)
N7 C008 1.497(2)
N7 C130 1.5111(19)
N7 C129 1.5174(19)
C128 C129 1.511(2)
C128 H00A 0.9900
C128 H00B 0.9900
C129 H00C 0.9900
C129 H00D 0.9900
C130 C131 1.514(2)
C130 H00E 0.9900
C130 H00F 0.9900
C131 H00G 0.9900
C131 H00H 0.9900
C132 H00I 0.9800
C132 H00J 0.9800
C132 H00K 0.9800
C008 H00L 0.9800
C008 H00M 0.9800
C008 H00N 0.9800
C133 H00O 0.9800
C133 H00P 0.9800
C133 H00Q 0.9800
N9 C135 1.464(2)
N9 C136 1.465(2)
N9 C139 1.465(2)
N8 C016 1.496(2)
N8 C138 1.498(2)
N8 C137 1.5137(19)
N8 C134 1.515(2)
C137 C136 1.515(2)
C137 H01A 0.9900
C137 H01B 0.9900
C136 H01C 0.9900
C136 H01D 0.9900
C134 C135 1.511(2)
C134 H01E 0.9900
C134 H01F 0.9900
C135 H01G 0.9900
C135 H01H 0.9900
C016 H01I 0.9800
C016 H01J 0.9800
C016 H01K 0.9800
C138 H01L 0.9800
C138 H01M 0.9800
C138 H01N 0.9800
C139 H01O 0.9800
C139 H01P 0.9800
C139 H01Q 0.9800
N5 C123 1.464(2)
N5 C124 1.465(2)
N5 C127 1.466(2)
N4 C027 1.497(2)
N4 C126 1.501(2)
N4 C122 1.5132(19)
N4 C125 1.5160(19)
C122 C123 1.508(2)
C122 H02A 0.9900
C122 H02B 0.9900
C125 C124 1.514(2)
C125 H02C 0.9900
C125 H02D 0.9900
C124 H02E 0.9900
C124 H02F 0.9900
C123 H02G 0.9900
C123 H02H 0.9900
C126 H02I 0.9800
C126 H02J 0.9800
C126 H02K 0.9800
C127 H02L 0.9800
C127 H02M 0.9800
C127 H02N 0.9800
C027 H02O 0.9800
C027 H02P 0.9800
C027 H02Q 0.9800
C101 C106 1.390(2)
C101 C102 1.391(2)
C101 C107 1.442(2)
C107 N1 1.153(2)
C106 C105 1.383(2)
C106 H030 0.9500
C105 C104 1.380(3)
C105 H031 0.9500
C102 C103 1.384(3)
C102 H033 0.9500
C104 C103 1.387(3)
C104 H034 0.9500
C103 H035 0.9500
C108 C109 1.391(2)
C108 C113 1.392(2)
C108 C114 1.443(2)
C114 N2 1.150(2)
C113 C112 1.383(2)
C113 H038 0.9500
C112 C111 1.388(3)
C112 H040 0.9500
C109 C110 1.387(3)
C109 H041 0.9500
C111 C110 1.384(3)
C111 H042 0.9500
C110 H043 0.9500
C115 C116 1.392(2)
C115 C120 1.395(2)
C115 C121 1.439(2)
C121 N3 1.153(2)
C119 C120 1.383(3)
C119 C118 1.385(3)
C119 H047 0.9500
C120 H048 0.9500
C116 C117 1.384(3)
C116 H049 0.9500
C118 C117 1.388(3)
C118 H050 0.9500
C117 H051 0.9500
C701 C706 1.386(3)
C701 C702 1.452(2)
C701 C705 1.452(2)
C702 C711 1.386(3)
C702 C703 1.452(2)
C703 C716 1.386(3)
C703 C704 1.452(2)
C704 C721 1.387(3)
C704 C705 1.452(2)
C705 C726 1.386(3)
C706 C710 1.452(2)
C706 C707 1.452(2)
C707 C730 1.386(3)
C707 C708 1.452(2)
C708 C749 1.386(3)
C708 C709 1.452(2)
C709 C753 1.387(3)
C709 C710 1.452(2)
C710 C712 1.387(3)
C711 C712 1.452(2)
C711 C715 1.452(2)
C712 C713 1.452(2)
C713 C754 1.386(3)
C713 C714 1.452(2)
C714 C758 1.386(3)
C714 C715 1.452(2)
C715 C717 1.386(3)
C716 C717 1.452(2)
C716 C720 1.452(2)
C717 C718 1.452(2)
C718 C759 1.386(3)
C718 C719 1.452(2)
C719 C738 1.386(3)
C719 C720 1.452(2)
C720 C722 1.386(3)
C721 C725 1.452(2)
C721 C722 1.452(2)
C722 C723 1.452(2)
C723 C739 1.387(3)
C723 C724 1.452(2)
C724 C743 1.387(3)
C724 C725 1.452(2)
C725 C727 1.387(3)
C726 C730 1.452(2)
C726 C727 1.452(2)
C727 C728 1.452(2)
C728 C744 1.387(3)
C728 C729 1.453(2)
C729 C748 1.386(3)
C729 C730 1.452(2)
C731 C736 1.386(3)
C731 C732 1.452(2)
C731 C735 1.452(2)
C732 C741 1.386(3)
C732 C733 1.452(2)
C733 C746 1.386(3)
C733 C734 1.452(2)
C734 C751 1.387(3)
C734 C735 1.452(2)
C735 C756 1.386(3)
C736 C737 1.452(2)
C736 C740 1.452(2)
C737 C760 1.386(3)
C737 C738 1.452(2)
C738 C739 1.452(2)
C739 C740 1.452(2)
C740 C742 1.386(3)
C741 C745 1.452(2)
C741 C742 1.452(2)
C742 C743 1.452(2)
C743 C744 1.452(2)
C744 C745 1.452(2)
C745 C747 1.386(3)
C746 C747 1.452(2)
C746 C750 1.452(2)
C747 C748 1.452(2)
C748 C749 1.452(2)
C749 C750 1.452(2)
C750 C752 1.386(3)
C751 C755 1.452(2)
C751 C752 1.452(2)
C752 C753 1.452(2)
C753 C754 1.452(2)
C754 C755 1.452(2)
C755 C757 1.386(3)
C756 C760 1.452(2)
C756 C757 1.452(2)
C757 C758 1.451(2)
C758 C759 1.452(2)
C759 C760 1.452(2)
C301 C306 1.386(3)
C301 C305 1.445(3)
C301 C302 1.451(3)
C302 C311 1.393(3)
C302 C303 1.453(3)
C303 C316 1.398(3)
C303 C304 1.443(3)
C304 C321 1.388(3)
C304 C305 1.463(3)
C305 C326 1.386(3)
C306 C310 1.447(3)
C306 C307 1.454(3)
C307 C330 1.398(3)
C307 C308 1.450(3)
C308 C349 1.396(3)
C308 C309 1.441(3)
C309 C353 1.389(3)
C309 C310 1.451(3)
C310 C312 1.390(3)
C311 C315 1.452(3)
C311 C312 1.461(3)
C312 C313 1.456(3)
C313 C354 1.386(3)
C313 C314 1.444(3)
C314 C358 1.407(3)
C314 C315 1.445(3)
C315 C317 1.397(3)
C316 C317 1.448(3)
C316 C320 1.456(3)
C317 C318 1.448(3)
C318 C359 1.395(3)
C318 C319 1.458(3)
C319 C338 1.395(3)
C319 C320 1.457(3)
C320 C322 1.389(3)
C321 C322 1.443(3)
C321 C325 1.454(3)
C322 C323 1.462(3)
C323 C339 1.391(3)
C323 C324 1.447(3)
C324 C343 1.391(3)
C324 C325 1.450(3)
C325 C327 1.389(3)
C326 C330 1.448(3)
C326 C327 1.457(3)
C327 C328 1.451(3)
C328 C344 1.404(3)
C328 C329 1.446(3)
C329 C348 1.390(3)
C329 C330 1.455(3)
C331 C336 1.386(3)
C331 C335 1.455(3)
C331 C332 1.458(3)
C332 C341 1.392(3)
C332 C333 1.451(3)
C333 C346 1.399(3)
C333 C334 1.447(3)
C334 C351 1.390(3)
C334 C335 1.460(3)
C335 C356 1.387(3)
C336 C340 1.451(3)
C336 C337 1.456(3)
C337 C360 1.408(3)
C337 C338 1.446(3)
C338 C339 1.442(3)
C339 C340 1.460(3)
C340 C342 1.384(3)
C341 C342 1.452(3)
C341 C345 1.458(3)
C342 C343 1.454(3)
C343 C344 1.446(3)
C344 C345 1.451(3)
C345 C347 1.395(3)
C346 C347 1.450(3)
C346 C350 1.451(3)
C347 C348 1.460(3)
C348 C349 1.455(3)
C349 C350 1.448(3)
C350 C352 1.398(3)
C351 C352 1.450(3)
C351 C355 1.455(3)
C352 C353 1.455(3)
C353 C354 1.452(3)
C354 C355 1.445(3)
C355 C357 1.389(3)
C356 C360 1.440(3)
C356 C357 1.452(3)
C357 C358 1.461(3)
C358 C359 1.446(3)
C359 C360 1.454(3)
C601 C606 1.377(3)
C601 C605 1.455(2)
C601 C602 1.457(2)
C602 C611 1.377(3)
C602 C603 1.455(2)
C603 C616 1.377(3)
C603 C604 1.456(2)
C604 C621 1.377(3)
C604 C605 1.456(2)
C605 C626 1.376(3)
C606 C607 1.456(2)
C606 C610 1.456(2)
C607 C630 1.376(3)
C607 C608 1.456(2)
C608 C649 1.377(3)
C608 C609 1.456(2)
C609 C653 1.377(3)
C609 C610 1.456(2)
C610 C612 1.377(3)
C611 C612 1.456(2)
C611 C615 1.456(2)
C612 C613 1.456(2)
C613 C654 1.377(3)
C613 C614 1.456(2)
C614 C658 1.376(3)
C614 C615 1.456(2)
C615 C617 1.377(3)
C616 C617 1.457(2)
C616 C620 1.457(2)
C617 C618 1.455(2)
C618 C659 1.378(3)
C618 C619 1.456(2)
C619 C638 1.377(3)
C619 C620 1.456(2)
C620 C622 1.377(3)
C621 C625 1.456(2)
C621 C622 1.456(2)
C622 C623 1.455(2)
C623 C639 1.377(3)
C623 C624 1.456(2)
C624 C643 1.377(3)
C624 C625 1.455(2)
C625 C627 1.377(3)
C626 C630 1.455(2)
C626 C627 1.456(2)
C627 C628 1.455(2)
C628 C644 1.376(3)
C628 C629 1.455(2)
C629 C648 1.377(3)
C629 C630 1.457(2)
C631 C636 1.377(3)
C631 C635 1.455(2)
C631 C632 1.457(2)
C632 C641 1.376(3)
C632 C633 1.455(2)
C633 C646 1.377(3)
C633 C634 1.455(2)
C634 C651 1.377(3)
C634 C635 1.456(2)
C635 C656 1.376(3)
C636 C640 1.456(2)
C636 C637 1.456(2)
C637 C660 1.377(3)
C637 C638 1.456(2)
C638 C639 1.456(2)
C639 C640 1.455(2)
C640 C642 1.377(3)
C641 C642 1.457(2)
C641 C645 1.457(2)
C642 C643 1.456(2)
C643 C644 1.456(2)
C644 C645 1.456(2)
C645 C647 1.376(3)
C646 C650 1.456(2)
C646 C647 1.456(2)
C647 C648 1.455(2)
C648 C649 1.456(2)
C649 C650 1.456(2)
C650 C652 1.376(3)
C651 C655 1.455(2)
C651 C652 1.456(2)
C652 C653 1.456(2)
C653 C654 1.455(2)
C654 C655 1.456(2)
C655 C657 1.376(3)
C656 C660 1.455(2)
C656 C657 1.456(2)
C657 C658 1.456(2)
C658 C659 1.456(2)
C659 C660 1.457(2)
C801 C806 1.365(3)
C801 C805 1.448(3)
C801 C802 1.471(3)
C802 C811 1.383(3)
C802 C803 1.415(3)
C803 C816 1.389(3)
C803 C804 1.472(3)
C804 C821 1.398(3)
C804 C805 1.437(3)
C805 C826 1.398(3)
C806 C810 1.467(3)
C806 C807 1.478(3)
C807 C830 1.401(3)
C807 C808 1.439(3)
C808 C849 1.394(3)
C808 C809 1.455(3)
C809 C853 1.394(3)
C809 C810 1.438(3)
C810 C812 1.366(3)
C811 C815 1.434(3)
C811 C812 1.470(3)
C812 C813 1.449(3)
C813 C854 1.377(3)
C813 C814 1.451(3)
C814 C858 1.397(3)
C814 C815 1.456(3)
C815 C817 1.405(3)
C816 C817 1.448(3)
C816 C820 1.476(3)
C817 C818 1.454(3)
C818 C859 1.394(3)
C818 C819 1.445(3)
C819 C838 1.385(3)
C819 C820 1.461(3)
C820 C822 1.385(3)
C821 C822 1.422(3)
C821 C825 1.466(3)
C822 C823 1.459(3)
C823 C839 1.389(3)
C823 C824 1.481(3)
C824 C843 1.393(3)
C824 C825 1.445(3)
C825 C827 1.393(3)
C826 C830 1.452(3)
C826 C827 1.476(3)
C827 C828 1.459(3)
C828 C844 1.406(3)
C828 C829 1.449(3)
C829 C848 1.398(3)
C829 C830 1.461(3)
C831 C836 1.364(3)
C831 C835 1.446(3)
C831 C832 1.458(3)
C832 C841 1.396(3)
C832 C833 1.419(3)
C833 C846 1.396(3)
C833 C834 1.475(3)
C834 C851 1.389(3)
C834 C835 1.442(3)
C835 C856 1.388(3)
C836 C840 1.457(3)
C836 C837 1.486(3)
C837 C860 1.392(3)
C837 C838 1.430(3)
C838 C839 1.468(3)
C839 C840 1.416(3)
C840 C842 1.378(3)
C841 C845 1.451(3)
C841 C842 1.485(3)
C842 C843 1.452(3)
C843 C844 1.442(3)
C844 C845 1.452(3)
C845 C847 1.407(3)
C846 C847 1.443(3)
C846 C850 1.465(3)
C847 C848 1.458(3)
C848 C849 1.452(3)
C849 C850 1.480(3)
C850 C852 1.386(3)
C851 C852 1.430(3)
C851 C855 1.465(3)
C852 C853 1.451(3)
C853 C854 1.463(3)
C854 C855 1.447(3)
C855 C857 1.381(3)
C856 C860 1.441(3)
C856 C857 1.472(3)
C857 C858 1.453(3)
C858 C859 1.449(3)
C859 C860 1.458(3)
C501 C506 1.381(2)
C501 C502 1.452(2)
C501 C505 1.455(2)
C502 C511 1.382(2)
C502 C503 1.455(2)
C503 C516 1.382(2)
C503 C504 1.453(2)
C504 C521 1.383(2)
C504 C505 1.455(2)
C505 C526 1.383(2)
C506 C510 1.453(2)
C506 C507 1.454(2)
C507 C530 1.382(2)
C507 C508 1.453(2)
C508 C549 1.382(2)
C508 C509 1.453(2)
C509 C553 1.382(2)
C509 C510 1.452(2)
C510 C512 1.381(2)
C511 C512 1.452(2)
C511 C515 1.454(2)
C512 C513 1.453(2)
C513 C554 1.382(2)
C513 C514 1.452(2)
C514 C558 1.383(2)
C514 C515 1.454(2)
C515 C517 1.383(2)
C516 C517 1.454(2)
C516 C520 1.454(2)
C517 C518 1.454(2)
C518 C559 1.382(2)
C518 C519 1.453(2)
C519 C538 1.382(2)
C519 C520 1.453(2)
C520 C522 1.381(2)
C521 C522 1.453(2)
C521 C525 1.454(2)
C522 C523 1.453(2)
C523 C539 1.381(2)
C523 C524 1.452(2)
C524 C543 1.383(2)
C524 C525 1.454(2)
C525 C527 1.383(2)
C526 C530 1.453(2)
C526 C527 1.454(2)
C527 C528 1.454(2)
C528 C544 1.383(2)
C528 C529 1.453(2)
C529 C548 1.383(2)
C529 C530 1.453(2)
C531 C536 1.381(2)
C531 C532 1.452(2)
C531 C535 1.455(2)
C532 C541 1.381(2)
C532 C533 1.454(2)
C533 C546 1.381(2)
C533 C534 1.452(2)
C534 C551 1.382(2)
C534 C535 1.453(2)
C535 C556 1.382(3)
C536 C540 1.453(2)
C536 C537 1.453(2)
C537 C560 1.382(3)
C537 C538 1.453(2)
C538 C539 1.453(2)
C539 C540 1.452(2)
C540 C542 1.381(2)
C541 C542 1.452(2)
C541 C545 1.454(2)
C542 C543 1.453(2)
C543 C544 1.453(2)
C544 C545 1.453(2)
C545 C547 1.383(2)
C546 C550 1.453(2)
C546 C547 1.453(2)
C547 C548 1.454(2)
C548 C549 1.453(2)
C549 C550 1.454(2)
C550 C552 1.381(2)
C551 C552 1.452(2)
C551 C555 1.453(2)
C552 C553 1.453(2)
C553 C554 1.452(2)
C554 C555 1.454(2)
C555 C557 1.382(2)
C556 C560 1.453(2)
C556 C557 1.453(2)
C557 C558 1.453(2)
C558 C559 1.454(2)
C559 C560 1.453(2)
C401 C406 1.401(4)
C401 C405 1.433(4)
C401 C402 1.454(4)
C402 C411 1.402(4)
C402 C403 1.442(3)
C403 C416 1.405(4)
C403 C404 1.443(4)
C404 C421 1.386(4)
C404 C405 1.505(4)
C405 C426 1.376(4)
C406 C410 1.442(4)
C406 C407 1.449(4)
C407 C430 1.382(4)
C407 C408 1.439(4)
C408 C449 1.378(4)
C408 C409 1.479(4)
C409 C453 1.367(4)
C409 C410 1.452(3)
C410 C412 1.400(3)
C411 C412 1.453(3)
C411 C415 1.454(4)
C412 C413 1.443(4)
C413 C454 1.388(4)
C413 C414 1.449(4)
C414 C458 1.379(4)
C414 C415 1.483(4)
C415 C417 1.379(4)
C416 C417 1.435(4)
C416 C420 1.471(4)
C417 C418 1.468(4)
C418 C459 1.379(4)
C418 C419 1.437(4)
C419 C438 1.375(4)
C419 C420 1.462(4)
C420 C422 1.379(4)
C421 C422 1.437(4)
C421 C425 1.438(4)
C422 C423 1.474(4)
C423 C439 1.367(4)
C423 C424 1.430(4)
C424 C443 1.378(4)
C424 C425 1.485(4)
C425 C427 1.393(4)
C426 C430 1.437(4)
C426 C427 1.458(4)
C427 C428 1.446(4)
C428 C444 1.384(4)
C428 C429 1.436(4)
C429 C448 1.411(4)
C429 C430 1.477(4)
C431 C436 1.389(4)
C431 C432 1.451(4)
C431 C435 1.464(4)
C432 C441 1.392(4)
C432 C433 1.439(4)
C433 C446 1.419(4)
C433 C434 1.440(4)
C434 C451 1.396(4)
C434 C435 1.470(4)
C435 C456 1.378(4)
C436 C440 1.445(4)
C436 C437 1.456(4)
C437 C460 1.386(4)
C437 C438 1.436(4)
C438 C439 1.478(4)
C439 C440 1.443(3)
C440 C442 1.406(3)
C441 C445 1.445(4)
C441 C442 1.451(4)
C442 C443 1.452(4)
C443 C444 1.477(4)
C444 C445 1.472(4)
C445 C447 1.383(4)
C446 C447 1.447(4)
C446 C450 1.450(4)
C447 C448 1.472(4)
C448 C449 1.427(4)
C449 C450 1.466(4)
C450 C452 1.368(4)
C451 C452 1.429(4)
C451 C455 1.433(4)
C452 C453 1.466(4)
C453 C454 1.438(4)
C454 C455 1.465(4)
C455 C457 1.408(4)
C456 C460 1.449(4)
C456 C457 1.452(4)
C457 C458 1.442(4)
C458 C459 1.452(4)
C459 C460 1.474(4)
